data_4082918
loop_
_publ_author_name
'Pickup, Oliver J. S.'
'Khazal, Iman'
'Smith, Elizabeth J.'
'Whitwood, Adrian C.'
'Lynam, Jason M.'
'Bolaky, Keshan'
'King, Timothy C.'
'Rawe, Benjamin W.'
'Fey, Natalie'

_publ_section_title
;
 Computational Discovery of Stable Transition-Metal Vinylidene Complexes
;
_journal_issue 7
_journal_name_full Organometallics
_journal_page_first 1751
_journal_paper_doi 10.1021/om500114u
_journal_volume 33
_journal_year 2014
_chemical_formula_moiety 'C60 H50 O4 P2 Ru'
_chemical_formula_sum 'C60 H50 O4 P2 Ru'
_chemical_formula_weight 998.01
_chemical_name_systematic
;
 ? 
;
_space_group_crystal_system monoclinic
_space_group_IT_number 14
_space_group_name_Hall '-P 2yn'
_space_group_name_H-M_alt 'P 1 21/n 1'
_symmetry_space_group_name_Hall '-P 2yn'
_symmetry_space_group_name_H-M 'P 1 21/n 1'
_atom_sites_solution_hydrogens geom
_atom_sites_solution_primary direct
_atom_sites_solution_secondary difmap
_audit_creation_date 2011-10-05
_audit_creation_method
;
  Olex2 1.1
  (compiled 2011.09.07 svn.r1971, GUI svn.r3853)
;
_cell_angle_alpha 90.00
_cell_angle_beta 113.3119(18)
_cell_angle_gamma 90.00
_cell_formula_units_Z 8
_cell_length_a 20.2280(3)
_cell_length_b 23.5455(3)
_cell_length_c 21.7027(3)
_cell_measurement_reflns_used 13397
_cell_measurement_temperature 110.0
_cell_measurement_theta_max 28.7491
_cell_measurement_theta_min 2.8395
_cell_volume 9492.7(3)
_computing_cell_refinement
;
CrysAlisPro, Oxford Diffraction Ltd.,
Version 1.171.34.44 (release 25-10-2010 CrysAlis171 .NET)
(compiled Oct 25 2010,18:11:34)
;
_computing_data_collection
;
CrysAlisPro, Oxford Diffraction Ltd.,
Version 1.171.34.44 (release 25-10-2010 CrysAlis171 .NET)
(compiled Oct 25 2010,18:11:34)
;
_computing_data_reduction
;
CrysAlisPro, Oxford Diffraction Ltd.,
Version 1.171.34.44 (release 25-10-2010 CrysAlis171 .NET)
(compiled Oct 25 2010,18:11:34)
;
_computing_molecular_graphics
;
O. V. Dolomanov, L. J. Bourhis, R. J. Gildea, J. A. K. Howard and H. Puschmann,
OLEX2: a complete structure solution, refinement and analysis program.
J. Appl. Cryst. (2009). 42, 339-341.
;
_computing_publication_material
;
O. V. Dolomanov, L. J. Bourhis, R. J. Gildea, J. A. K. Howard and H. Puschmann,
OLEX2: a complete structure solution, refinement and analysis program.
J. Appl. Cryst. (2009). 42, 339-341.
;
_computing_structure_refinement
;
XL, G.M. Sheldrick, Acta Cryst.
(2008). A64, 112-122
;
_computing_structure_solution
;
SHELXS, G.M. Sheldrick, Acta Cryst.
(2008). A64, 112-122
;
_diffrn_ambient_temperature 110.0
_diffrn_detector_area_resol_mean 16.1450
_diffrn_measured_fraction_theta_full 0.998
_diffrn_measured_fraction_theta_max 0.846
_diffrn_measurement_details
;
  1 omega   -9.00   86.00   1.0000   29.4200
omega____ theta____ kappa____ phi______ frames
    -       18.1652   77.0000 -180.0000 95

  2 omega   13.00   62.00   1.0000   29.4200
omega____ theta____ kappa____ phi______ frames
    -       18.1652   77.0000    0.0000 49

  3 omega  -46.00   48.00   1.0000   29.4200
omega____ theta____ kappa____ phi______ frames
    -       18.1652  -77.0000   60.0000 94
;
_diffrn_measurement_device_type 'SuperNova, Single source at offset), Eos'
_diffrn_measurement_method '\w scans'
_diffrn_orient_matrix_UB_11 -0.0274597000
_diffrn_orient_matrix_UB_12 -0.0066136000
_diffrn_orient_matrix_UB_13 0.0114300000
_diffrn_orient_matrix_UB_21 0.0075887000
_diffrn_orient_matrix_UB_22 -0.0293362000
_diffrn_orient_matrix_UB_23 -0.0007495000
_diffrn_orient_matrix_UB_31 0.0254609000
_diffrn_orient_matrix_UB_32 0.0016019000
_diffrn_orient_matrix_UB_33 0.0336814000
_diffrn_radiation_monochromator mirror
_diffrn_radiation_type 'Mo K\a'
_diffrn_radiation_wavelength 0.7107
_diffrn_reflns_av_R_equivalents 0.0332
_diffrn_reflns_av_unetI/netI 0.0557
_diffrn_reflns_limit_h_max 24
_diffrn_reflns_limit_h_min -26
_diffrn_reflns_limit_k_max 25
_diffrn_reflns_limit_k_min -31
_diffrn_reflns_limit_l_max 27
_diffrn_reflns_limit_l_min -26
_diffrn_reflns_number 46057
_diffrn_reflns_theta_full 25.92
_diffrn_reflns_theta_max 28.81
_diffrn_reflns_theta_min 2.85
_diffrn_source 'SuperNova (Mo) X-ray Source'
_exptl_absorpt_coefficient_mu 0.448
_exptl_absorpt_correction_T_max 0.965
_exptl_absorpt_correction_T_min 0.930
_exptl_absorpt_correction_type analytical
_exptl_absorpt_process_details
;
CrysAlisPro, Oxford Diffraction Ltd.,
Version 1.171.34.44 (release 25-10-2010 CrysAlis171 .NET)
(compiled Oct 25 2010,18:11:34)
Analytical numeric absorption correction using a multifaceted crystal
            model based on expressions derived by R.C. Clark & J.S. Reid.
(Clark, R. C. & Reid, J. S. (1995). Acta Cryst. A51, 887-897)
;
_exptl_crystal_colour 'clear orange'
_exptl_crystal_colour_lustre clear
_exptl_crystal_colour_primary orange
_exptl_crystal_density_diffrn 1.397
_exptl_crystal_density_method 'not measured'
_exptl_crystal_description plate
_exptl_crystal_F_000 4128
_exptl_crystal_size_max 0.3107
_exptl_crystal_size_mid 0.1512
_exptl_crystal_size_min 0.0886
_refine_diff_density_max 0.658
_refine_diff_density_min -0.996
_refine_diff_density_rms 0.076
_refine_ls_extinction_method none
_refine_ls_goodness_of_fit_ref 1.042
_refine_ls_hydrogen_treatment constr
_refine_ls_matrix_type full
_refine_ls_number_parameters 1307
_refine_ls_number_reflns 20974
_refine_ls_number_restraints 5
_refine_ls_restrained_S_all 1.042
_refine_ls_R_factor_all 0.0757
_refine_ls_R_factor_gt 0.0431
_refine_ls_shift/su_max 0.002
_refine_ls_shift/su_mean 0.000
_refine_ls_structure_factor_coef Fsqd
_refine_ls_weighting_details 'calc w=1/[\s^2^(Fo^2^)+(0.0320P)^2^+4.5932P] where P=(Fo^2^+2Fc^2^)/3'
_refine_ls_weighting_scheme calc
_refine_ls_wR_factor_gt 0.0893
_refine_ls_wR_factor_ref 0.1075
_reflns_number_gt 13946
_reflns_number_total 20974
_reflns_threshold_expression >2sigma(I)
_cod_data_source_file om500114u_si_005.cif
_cod_data_source_block Complex6d
_cod_depositor_comments 'Adding full bibliography for 4082918.cif.'
_cod_original_cell_volume 9492.7(2)
_cod_database_code 4082918
_chemical_oxdiff_formula 'C60 H51 O4 P2 Ru1'
_chemical_oxdiff_usercomment 'Oliver's ojsp21'
_reflns_odcompleteness_completeness 99.80
_reflns_odcompleteness_iscentric 1
_reflns_odcompleteness_theta 25.97

loop_
_space_group_symop_id
_space_group_symop_operation_xyz
1 'x, y, z'
2 '-x+1/2, y+1/2, -z+1/2'
3 '-x, -y, -z'
4 'x-1/2, -y-1/2, z-1/2'

loop_
_atom_site_label
_atom_site_type_symbol
_atom_site_fract_x
_atom_site_fract_y
_atom_site_fract_z
_atom_site_U_iso_or_equiv
_atom_site_adp_type
_atom_site_occupancy
_atom_site_symmetry_multiplicity
_atom_site_calc_flag
_atom_site_refinement_flags
_atom_site_disorder_assembly
_atom_site_disorder_group
C1 C 0.65545(19) 0.41565(16) 0.77976(16) 0.0190(7) Uani 0.8782(18) 1 d P A 1
C1A C 0.6477(15) 0.3825(14) 0.7934(13) 0.0190(7) Uani 0.1218(18) 1 d P A 2
C2 C 0.6028(3) 0.4435(2) 0.8020(3) 0.0201(11) Uani 0.8782(18) 1 d P A 1
C2A C 0.598(3) 0.4331(19) 0.811(3) 0.0201(11) Uani 0.1218(18) 1 d PG A 2
C3A C 0.618(3) 0.490(2) 0.825(3) 0.0278(12) Uani 0.1218(18) 1 d PG A 2
H3A H 0.6612 0.5026 0.8249 0.033 Uiso 0.1218(18) 1 calc PR A 2
C4A C 0.572(3) 0.5272(16) 0.838(3) 0.0278(12) Uani 0.1218(18) 1 d PG A 2
H4A H 0.5850 0.5651 0.8476 0.033 Uiso 0.1218(18) 1 calc PR A 2
C5A C 0.507(3) 0.5080(17) 0.838(3) 0.0231(11) Uani 0.1218(18) 1 d PG A 2
C6A C 0.487(2) 0.4514(19) 0.824(3) 0.0241(11) Uani 0.1218(18) 1 d PG A 2
H6A H 0.4436 0.4386 0.8233 0.029 Uiso 0.1218(18) 1 calc PR A 2
C7A C 0.533(3) 0.4139(15) 0.810(2) 0.0243(12) Uani 0.1218(18) 1 d PG A 2
H7A H 0.5198 0.3760 0.8007 0.029 Uiso 0.1218(18) 1 calc PR A 2
C3 C 0.6112(3) 0.5002(2) 0.8209(4) 0.0278(12) Uani 0.8782(18) 1 d P A 1
H3 H 0.6492 0.5211 0.8187 0.033 Uiso 0.8782(18) 1 calc PR A 1
C4 C 0.5626(4) 0.5256(2) 0.8432(4) 0.0278(12) Uani 0.8782(18) 1 d P A 1
H4 H 0.5692 0.5633 0.8570 0.033 Uiso 0.8782(18) 1 calc PR A 1
C5 C 0.5042(3) 0.49576(18) 0.8454(3) 0.0231(11) Uani 0.8782(18) 1 d P A 1
C6 C 0.4962(3) 0.4391(2) 0.8253(3) 0.0241(11) Uani 0.8782(18) 1 d P A 1
H6 H 0.4571 0.4184 0.8254 0.029 Uiso 0.8782(18) 1 calc PR A 1
C7 C 0.5458(3) 0.4133(2) 0.8050(3) 0.0243(12) Uani 0.8782(18) 1 d P A 1
H7 H 0.5405 0.3751 0.7932 0.029 Uiso 0.8782(18) 1 calc PR A 1
C8 C 0.45285(18) 0.52674(14) 0.86775(16) 0.0370(8) Uani 0.8782(18) 1 d P A 1
H8A H 0.4721 0.5281 0.9159 0.055 Uiso 0.8782(18) 1 d PR A 1
H8B H 0.4075 0.5072 0.8515 0.055 Uiso 0.8782(18) 1 d PR A 1
H8C H 0.4460 0.5647 0.8502 0.055 Uiso 0.8782(18) 1 d PR A 1
C8A C 0.45285(18) 0.52674(14) 0.86775(16) 0.0370(8) Uani 0.1218(18) 1 d P A 2
H8AA H 0.4777 0.5315 0.9154 0.055 Uiso 0.1218(18) 1 d PR A 2
H8AB H 0.4162 0.4983 0.8588 0.055 Uiso 0.1218(18) 1 d PR A 2
H8AC H 0.4311 0.5621 0.8479 0.055 Uiso 0.1218(18) 1 d PR A 2
C9 C 0.86489(19) 0.38712(16) 0.70115(16) 0.0247(8) Uani 0.8782(18) 1 d P A 1
C9A C 0.8540(15) 0.4234(12) 0.7160(13) 0.0247(8) Uani 0.1218(18) 1 d P A 2
C10 C 0.9128(2) 0.42996(16) 0.68617(19) 0.0224(9) Uani 0.8782(18) 1 d P A 1
C10A C 0.9158(18) 0.4465(12) 0.6977(16) 0.0224(9) Uani 0.1218(18) 1 d PG A 2
C11A C 0.9082(13) 0.5027(12) 0.6765(17) 0.0275(9) Uani 0.1218(18) 1 d PG A 2
H11A H 0.8704 0.5245 0.6777 0.033 Uiso 0.1218(18) 1 calc PR A 2
C12A C 0.9572(15) 0.5264(11) 0.653(2) 0.0298(10) Uani 0.1218(18) 1 d PGD A 2
H12A H 0.9522 0.5640 0.6393 0.036 Uiso 0.1218(18) 1 calc PR A 2
C13A C 1.014(2) 0.4938(14) 0.652(3) 0.0257(9) Uani 0.1218(18) 1 d PGD A 2
C14A C 1.021(3) 0.4376(15) 0.673(3) 0.0262(9) Uani 0.1218(18) 1 d PGD A 2
H14A H 1.0591 0.4158 0.6718 0.031 Uiso 0.1218(18) 1 calc PR A 2
C15A C 0.972(3) 0.4139(12) 0.696(2) 0.0257(10) Uani 0.1218(18) 1 d PG A 2
H15A H 0.9774 0.3763 0.7102 0.031 Uiso 0.1218(18) 1 calc PR A 2
C11 C 0.8932(2) 0.48604(16) 0.6684(2) 0.0275(9) Uani 0.8782(18) 1 d P A 1
H11 H 0.8504 0.5000 0.6689 0.033 Uiso 0.8782(18) 1 calc PR A 1
C12 C 0.9371(2) 0.52146(18) 0.6498(3) 0.0298(10) Uani 0.8782(18) 1 d P A 1
H12 H 0.9232 0.5588 0.6375 0.036 Uiso 0.8782(18) 1 calc PR A 1
C13 C 1.0017(3) 0.5017(2) 0.6493(4) 0.0257(9) Uani 0.8782(18) 1 d P A 1
C14 C 1.0215(4) 0.4463(2) 0.6690(4) 0.0262(9) Uani 0.8782(18) 1 d P A 1
H14 H 1.0653 0.4326 0.6706 0.031 Uiso 0.8782(18) 1 calc PR A 1
C15 C 0.9776(3) 0.4113(2) 0.6863(3) 0.0257(10) Uani 0.8782(18) 1 d P A 1
H15 H 0.9918 0.3739 0.6984 0.031 Uiso 0.8782(18) 1 calc PR A 1
C16 C 1.0484(3) 0.53889(18) 0.6270(2) 0.0405(12) Uani 0.8782(18) 1 d P A 1
H16A H 1.0290 0.5403 0.5789 0.061 Uiso 0.8782(18) 1 calc PR A 1
H16B H 1.0963 0.5236 0.6434 0.061 Uiso 0.8782(18) 1 calc PR A 1
H16C H 1.0496 0.5765 0.6445 0.061 Uiso 0.8782(18) 1 calc PR A 1
C16A C 1.059(2) 0.5169(14) 0.616(2) 0.0405(12) Uani 0.1218(18) 1 d PD A 2
H16D H 1.0337 0.5118 0.5681 0.061 Uiso 0.1218(18) 1 calc PR A 2
H16E H 1.1040 0.4967 0.6304 0.061 Uiso 0.1218(18) 1 calc PR A 2
H16F H 1.0682 0.5565 0.6254 0.061 Uiso 0.1218(18) 1 calc PR A 2
C17 C 0.77930(18) 0.29385(18) 0.74527(19) 0.0206(8) Uani 0.8782(18) 1 d P A 1
C17A C 0.7535(15) 0.2936(16) 0.7430(17) 0.0206(8) Uani 0.1218(18) 1 d P A 2
C18 C 0.79955(17) 0.24159(13) 0.74347(15) 0.0193(7) Uani 0.8782(18) 1 d P A 1
H18 H 0.8427 0.2366 0.7383 0.023 Uiso 0.8782(18) 1 calc PR A 1
C18A C 0.6941(12) 0.2466(9) 0.7509(11) 0.0193(7) Uani 0.1218(18) 1 d P A 2
H18A H 0.6515 0.2563 0.7550 0.023 Uiso 0.1218(18) 1 calc PR A 2
C19 C 0.7617(2) 0.18912(16) 0.74865(19) 0.0213(8) Uani 0.8782(18) 1 d P A 1
C20 C 0.7945(2) 0.13677(16) 0.7494(2) 0.0319(9) Uani 0.8782(18) 1 d P A 1
H20 H 0.8400 0.1355 0.7484 0.038 Uiso 0.8782(18) 1 calc PR A 1
C21 C 0.7597(3) 0.08690(18) 0.7515(3) 0.0399(11) Uani 0.8782(18) 1 d P A 1
H21 H 0.7823 0.0524 0.7520 0.048 Uiso 0.8782(18) 1 calc PR A 1
C22 C 0.6930(3) 0.08715(19) 0.7529(3) 0.0472(13) Uani 0.8782(18) 1 d P A 1
H22 H 0.6701 0.0532 0.7540 0.057 Uiso 0.8782(18) 1 calc PR A 1
C23 C 0.6596(3) 0.1390(2) 0.7525(3) 0.0422(11) Uani 0.8782(18) 1 d P A 1
H23 H 0.6142 0.1397 0.7537 0.051 Uiso 0.8782(18) 1 calc PR A 1
C24 C 0.6935(2) 0.18873(17) 0.7504(2) 0.0328(10) Uani 0.8782(18) 1 d P A 1
H24 H 0.6706 0.2230 0.7501 0.039 Uiso 0.8782(18) 1 calc PR A 1
C24A C 0.7188(13) 0.1896(10) 0.7504(15) 0.0328(10) Uani 0.1218(18) 1 d PG A 2
C19A C 0.7866(13) 0.1882(9) 0.7483(13) 0.0213(8) Uani 0.1218(18) 1 d PG A 2
H19A H 0.8097 0.2219 0.7465 0.026 Uiso 0.1218(18) 1 calc PR A 2
C20A C 0.8199(11) 0.1364(11) 0.7490(15) 0.0319(9) Uani 0.1218(18) 1 d PG A 2
H20A H 0.8653 0.1355 0.7477 0.038 Uiso 0.1218(18) 1 calc PR A 2
C21A C 0.7855(16) 0.0860(9) 0.7518(17) 0.0399(11) Uani 0.1218(18) 1 d PG A 2
H21A H 0.8077 0.0514 0.7523 0.048 Uiso 0.1218(18) 1 calc PR A 2
C22A C 0.7177(16) 0.0874(10) 0.7539(18) 0.0472(13) Uani 0.1218(18) 1 d PG A 2
H22A H 0.6946 0.0536 0.7558 0.057 Uiso 0.1218(18) 1 calc PR A 2
C23A C 0.6844(12) 0.1392(13) 0.7532(19) 0.0422(11) Uani 0.1218(18) 1 d PG A 2
H23A H 0.6390 0.1401 0.7546 0.051 Uiso 0.1218(18) 1 calc PR A 2
C25 C 0.92826(15) 0.37576(12) 0.87180(13) 0.0204(6) Uani 1 1 d . . .
C26 C 0.96734(16) 0.42371(13) 0.90238(15) 0.0297(7) Uani 1 1 d . . .
H26 H 0.9471 0.4505 0.9212 0.036 Uiso 1 1 calc R . .
C27 C 1.03628(17) 0.43199(14) 0.90512(16) 0.0355(8) Uani 1 1 d . . .
H27 H 1.0616 0.4646 0.9250 0.043 Uiso 1 1 calc R . .
C28 C 1.06752(16) 0.39207(14) 0.87857(15) 0.0320(8) Uani 1 1 d . . .
H28 H 1.1139 0.3976 0.8807 0.038 Uiso 1 1 calc R . .
C29 C 1.02958(16) 0.34387(14) 0.84887(14) 0.0265(7) Uani 1 1 d . . .
H29 H 1.0507 0.3165 0.8315 0.032 Uiso 1 1 calc R . .
C30 C 0.96009(15) 0.33610(13) 0.84485(13) 0.0232(7) Uani 1 1 d . . .
H30 H 0.9344 0.3039 0.8238 0.028 Uiso 1 1 calc R . .
C31 C 0.83379(16) 0.30140(12) 0.90702(13) 0.0220(6) Uani 1 1 d . . .
C32 C 0.89493(16) 0.26793(13) 0.93943(14) 0.0274(7) Uani 1 1 d . . .
H32 H 0.9389 0.2787 0.9388 0.033 Uiso 1 1 calc R . .
C33 C 0.89001(17) 0.21886(13) 0.97243(15) 0.0308(7) Uani 1 1 d . . .
H33 H 0.9307 0.1965 0.9934 0.037 Uiso 1 1 calc R . .
C34 C 0.82594(18) 0.20278(14) 0.97456(15) 0.0363(8) Uani 1 1 d . . .
H34 H 0.8232 0.1697 0.9969 0.044 Uiso 1 1 calc R . .
C35 C 0.76520(18) 0.23581(15) 0.94349(16) 0.0424(9) Uani 1 1 d . . .
H35 H 0.7219 0.2254 0.9458 0.051 Uiso 1 1 calc R . .
C36 C 0.76880(16) 0.28394(14) 0.90911(15) 0.0339(8) Uani 1 1 d . . .
H36 H 0.7274 0.3052 0.8869 0.041 Uiso 1 1 calc R . .
C37 C 0.82000(15) 0.42349(13) 0.91070(14) 0.0250(7) Uani 1 1 d . . .
C38 C 0.81210(16) 0.47854(13) 0.88392(16) 0.0323(8) Uani 1 1 d . . .
H38 H 0.8129 0.4842 0.8418 0.039 Uiso 1 1 calc R . .
C39 C 0.80316(18) 0.52417(16) 0.91937(19) 0.0459(10) Uani 1 1 d . . .
H39 H 0.7990 0.5606 0.9017 0.055 Uiso 1 1 calc R . .
C40 C 0.80046(19) 0.51584(19) 0.9807(2) 0.0555(12) Uani 1 1 d . . .
H40 H 0.7930 0.5467 1.0040 0.067 Uiso 1 1 calc R . .
C41 C 0.80860(18) 0.46247(19) 1.00865(18) 0.0510(11) Uani 1 1 d . . .
H41 H 0.8077 0.4576 1.0508 0.061 Uiso 1 1 calc R . .
C42 C 0.81826(16) 0.41551(15) 0.97360(15) 0.0353(8) Uani 1 1 d . . .
H42 H 0.8235 0.3793 0.9921 0.042 Uiso 1 1 calc R . .
C43 C 0.66827(15) 0.29525(12) 0.58844(13) 0.0199(6) Uani 1 1 d . . .
C44 C 0.73161(16) 0.27942(13) 0.58183(14) 0.0267(7) Uani 1 1 d . . .
H44 H 0.7724 0.3021 0.6002 0.032 Uiso 1 1 calc R . .
C45 C 0.73427(17) 0.23006(13) 0.54804(14) 0.0315(8) Uani 1 1 d . . .
H45 H 0.7763 0.2206 0.5426 0.038 Uiso 1 1 calc R . .
C46 C 0.67517(17) 0.19510(13) 0.52251(14) 0.0300(7) Uani 1 1 d . . .
H46 H 0.6775 0.1617 0.5005 0.036 Uiso 1 1 calc R . .
C47 C 0.61238(17) 0.20958(13) 0.52960(14) 0.0292(7) Uani 1 1 d . . .
H47 H 0.5725 0.1858 0.5125 0.035 Uiso 1 1 calc R . .
C48 C 0.60857(16) 0.25922(12) 0.56191(14) 0.0247(7) Uani 1 1 d . . .
H48 H 0.5659 0.2688 0.5661 0.030 Uiso 1 1 calc R . .
C49 C 0.68336(15) 0.41667(12) 0.58160(14) 0.0235(6) Uani 1 1 d . . .
C50 C 0.68103(16) 0.40693(14) 0.51779(14) 0.0295(7) Uani 1 1 d . . .
H50 H 0.6733 0.3704 0.5001 0.035 Uiso 1 1 calc R . .
C51 C 0.69009(17) 0.45145(16) 0.48029(17) 0.0390(9) Uani 1 1 d . . .
H51 H 0.6871 0.4447 0.4370 0.047 Uiso 1 1 calc R . .
C52 C 0.70336(17) 0.50489(16) 0.50576(18) 0.0406(9) Uani 1 1 d . . .
H52 H 0.7111 0.5342 0.4807 0.049 Uiso 1 1 calc R . .
C53 C 0.70532(18) 0.51576(14) 0.56963(18) 0.0405(9) Uani 1 1 d . . .
H53 H 0.7131 0.5525 0.5867 0.049 Uiso 1 1 calc R . .
C54 C 0.69568(16) 0.47155(13) 0.60793(16) 0.0307(7) Uani 1 1 d . . .
H54 H 0.6974 0.4786 0.6507 0.037 Uiso 1 1 calc R . .
C55 C 0.57431(15) 0.37130(12) 0.62088(14) 0.0226(6) Uani 1 1 d . . .
C56 C 0.53341(17) 0.41580(13) 0.58338(16) 0.0342(8) Uani 1 1 d . . .
H56 H 0.5528 0.4400 0.5611 0.041 Uiso 1 1 calc R . .
C57 C 0.46374(18) 0.42473(15) 0.57862(18) 0.0442(9) Uani 1 1 d . . .
H57 H 0.4371 0.4551 0.5537 0.053 Uiso 1 1 calc R . .
C58 C 0.43398(18) 0.38888(14) 0.61061(17) 0.0369(8) Uani 1 1 d . . .
H58 H 0.3874 0.3952 0.6077 0.044 Uiso 1 1 calc R . .
C59 C 0.47346(16) 0.34332(14) 0.64724(14) 0.0296(7) Uani 1 1 d . . .
H59 H 0.4532 0.3184 0.6681 0.036 Uiso 1 1 calc R . .
C60 C 0.54314(15) 0.33512(13) 0.65262(13) 0.0243(7) Uani 1 1 d . . .
H60 H 0.5698 0.3049 0.6779 0.029 Uiso 1 1 calc R . .
O1 O 0.69349(12) 0.44539(10) 0.75697(11) 0.0206(5) Uani 0.8782(18) 1 d P A 1
O1A O 0.6845(10) 0.4122(9) 0.7704(9) 0.0206(5) Uani 0.1218(18) 1 d P A 2
O2 O 0.66533(12) 0.36150(9) 0.78337(11) 0.0178(5) Uani 0.8782(18) 1 d P A 1
O2A O 0.6361(8) 0.3381(6) 0.8064(7) 0.0178(5) Uani 0.1218(18) 1 d P A 2
O3 O 0.82094(13) 0.41017(12) 0.72258(11) 0.0278(6) Uani 0.8782(18) 1 d P A 1
O3A O 0.8192(9) 0.4528(8) 0.7417(8) 0.0278(6) Uani 0.1218(18) 1 d P A 2
O4 O 0.87150(13) 0.33662(10) 0.69198(12) 0.0312(6) Uani 0.8782(18) 1 d P A 1
O4A O 0.8372(11) 0.3650(8) 0.7118(10) 0.0312(6) Uani 0.1218(18) 1 d P A 2
P1 P 0.83463(4) 0.36621(3) 0.86128(3) 0.01835(16) Uani 1 1 d . A .
P2 P 0.66834(4) 0.36099(3) 0.63315(3) 0.01786(16) Uani 1 1 d . A .
Ru1 Ru 0.750479(12) 0.365674(9) 0.747957(11) 0.01677(6) Uani 1 1 d . . .
C120 C 0.37340(14) 0.20538(12) 0.98598(13) 0.0207(6) Uani 1 1 d . . .
H120 H 0.3871 0.2422 1.0014 0.025 Uiso 1 1 calc R . .
C61 C 0.33290(18) 0.18886(15) 0.70318(16) 0.0185(7) Uani 0.9308(15) 1 d P B 1
C61A C 0.336(2) 0.218(2) 0.674(2) 0.0185(7) Uani 0.0692(15) 1 d P B 2
C62 C 0.38284(19) 0.16266(15) 0.67678(16) 0.0204(8) Uani 0.9308(15) 1 d P B 1
C62A C 0.387(3) 0.175(2) 0.661(3) 0.0204(8) Uani 0.0692(15) 1 d PG B 2
C67A C 0.413(4) 0.125(2) 0.697(3) 0.0306(10) Uani 0.0692(15) 1 d PG B 2
H67A H 0.3986 0.1142 0.7307 0.037 Uiso 0.0692(15) 1 calc PR B 2
C66A C 0.462(5) 0.092(3) 0.683(4) 0.0353(13) Uani 0.0692(15) 1 d PGD B 2
H66A H 0.4801 0.0587 0.7065 0.042 Uiso 0.0692(15) 1 calc PR B 2
C65A C 0.484(5) 0.108(3) 0.632(4) 0.0302(8) Uani 0.0692(15) 1 d PGD B 2
C64A C 0.458(4) 0.158(2) 0.596(3) 0.0296(9) Uani 0.0692(15) 1 d PGD B 2
H64A H 0.4724 0.1690 0.5625 0.036 Uiso 0.0692(15) 1 calc PR B 2
C63A C 0.409(3) 0.1912(19) 0.611(2) 0.0254(8) Uani 0.0692(15) 1 d PG B 2
H63A H 0.3909 0.2244 0.5867 0.031 Uiso 0.0692(15) 1 calc PR B 2
C63 C 0.4041(2) 0.19154(16) 0.63197(18) 0.0254(8) Uani 0.9308(15) 1 d P B 1
H63 H 0.3861 0.2277 0.6174 0.031 Uiso 0.9308(15) 1 calc PR B 1
C64 C 0.4521(3) 0.16677(18) 0.6087(2) 0.0296(9) Uani 0.9308(15) 1 d P B 1
H64 H 0.4663 0.1868 0.5792 0.036 Uiso 0.9308(15) 1 calc PR B 1
C65 C 0.4792(4) 0.1127(3) 0.6287(3) 0.0302(8) Uani 0.9308(15) 1 d P B 1
C66 C 0.4575(4) 0.0841(2) 0.6733(3) 0.0353(13) Uani 0.9308(15) 1 d P B 1
H66 H 0.4750 0.0477 0.6874 0.042 Uiso 0.9308(15) 1 calc PR B 1
C67 C 0.4102(3) 0.10852(15) 0.6975(2) 0.0306(10) Uani 0.9308(15) 1 d P B 1
H67 H 0.3966 0.0887 0.7276 0.037 Uiso 0.9308(15) 1 calc PR B 1
C68 C 0.5298(4) 0.0857(2) 0.6015(4) 0.0450(13) Uani 0.9308(15) 1 d P B 1
H68A H 0.5037 0.0759 0.5552 0.067 Uiso 0.9308(15) 1 calc PR B 1
H68B H 0.5504 0.0520 0.6267 0.067 Uiso 0.9308(15) 1 calc PR B 1
H68C H 0.5675 0.1119 0.6053 0.067 Uiso 0.9308(15) 1 calc PR B 1
C68A C 0.534(7) 0.070(4) 0.613(6) 0.0450(13) Uani 0.0692(15) 1 d PD B 2
H68D H 0.5563 0.0916 0.5889 0.067 Uiso 0.0692(15) 1 calc PR B 2
H68E H 0.5058 0.0398 0.5841 0.067 Uiso 0.0692(15) 1 calc PR B 2
H68F H 0.5698 0.0538 0.6523 0.067 Uiso 0.0692(15) 1 calc PR B 2
C69 C 0.15906(16) 0.21777(14) 0.82613(15) 0.0212(7) Uani 0.9308(15) 1 d P B 1
C69A C 0.164(2) 0.183(2) 0.794(2) 0.0212(7) Uani 0.0692(15) 1 d PD B 2
C70 C 0.10865(17) 0.17799(16) 0.83947(19) 0.0216(7) Uani 0.9308(15) 1 d P B 1
C70A C 0.1099(19) 0.159(2) 0.820(2) 0.0216(7) Uani 0.0692(15) 1 d PGD B 2
C71A C 0.071(3) 0.109(2) 0.800(2) 0.0259(9) Uani 0.0692(15) 1 d PG B 2
H71A H 0.0786 0.0857 0.7683 0.031 Uiso 0.0692(15) 1 calc PR B 2
C72A C 0.021(3) 0.0933(17) 0.826(3) 0.0303(10) Uani 0.0692(15) 1 d PG B 2
H72A H -0.0050 0.0598 0.8117 0.036 Uiso 0.0692(15) 1 calc PR B 2
C73A C 0.010(3) 0.128(2) 0.872(3) 0.0272(10) Uani 0.0692(15) 1 d PG B 2
C74A C 0.049(3) 0.178(2) 0.893(2) 0.0305(9) Uani 0.0692(15) 1 d PG B 2
H74A H 0.0410 0.2012 0.9246 0.037 Uiso 0.0692(15) 1 calc PR B 2
C75A C 0.099(2) 0.1935(14) 0.867(2) 0.0286(8) Uani 0.0692(15) 1 d PG B 2
H75A H 0.1247 0.2270 0.8812 0.034 Uiso 0.0692(15) 1 calc PR B 2
C71 C 0.0857(2) 0.12737(17) 0.80456(19) 0.0259(9) Uani 0.9308(15) 1 d P B 1
H71 H 0.1033 0.1165 0.7727 0.031 Uiso 0.9308(15) 1 calc PR B 1
C72 C 0.0365(2) 0.09282(17) 0.8171(2) 0.0303(10) Uani 0.9308(15) 1 d P B 1
H72 H 0.0219 0.0589 0.7937 0.036 Uiso 0.9308(15) 1 calc PR B 1
C73 C 0.0088(2) 0.10842(16) 0.86397(19) 0.0272(10) Uani 0.9308(15) 1 d P B 1
C74 C 0.0312(2) 0.15944(18) 0.89740(18) 0.0305(9) Uani 0.9308(15) 1 d P B 1
H74 H 0.0126 0.1709 0.9283 0.037 Uiso 0.9308(15) 1 calc PR B 1
C75 C 0.0805(2) 0.19362(15) 0.88590(18) 0.0286(8) Uani 0.9308(15) 1 d P B 1
H75 H 0.0950 0.2275 0.9095 0.034 Uiso 0.9308(15) 1 calc PR B 1
C76 C -0.0428(2) 0.07061(17) 0.8791(2) 0.0421(10) Uani 0.9308(15) 1 d P B 1
H76A H -0.0813 0.0931 0.8815 0.063 Uiso 0.9308(15) 1 calc PR B 1
H76B H -0.0180 0.0518 0.9212 0.063 Uiso 0.9308(15) 1 calc PR B 1
H76C H -0.0622 0.0428 0.8442 0.063 Uiso 0.9308(15) 1 calc PR B 1
C76A C -0.047(3) 0.100(2) 0.895(3) 0.0421(10) Uani 0.0692(15) 1 d P B 2
H76D H -0.0764 0.0742 0.8611 0.063 Uiso 0.0692(15) 1 calc PR B 2
H76E H -0.0761 0.1286 0.9029 0.063 Uiso 0.0692(15) 1 calc PR B 2
H76F H -0.0221 0.0790 0.9362 0.063 Uiso 0.0692(15) 1 calc PR B 2
C77 C 0.22545(16) 0.31135(13) 0.75660(13) 0.0191(6) Uani 0.9308(15) 1 d P B 1
C77A C 0.276(2) 0.3078(17) 0.7402(18) 0.0191(6) Uani 0.0692(15) 1 d P B 2
C78 C 0.20886(17) 0.36381(13) 0.76469(15) 0.0227(7) Uani 0.9308(15) 1 d P B 1
H78 H 0.1747 0.3684 0.7830 0.027 Uiso 0.9308(15) 1 calc PR B 1
C78A C 0.296(2) 0.3639(17) 0.728(2) 0.0227(7) Uani 0.0692(15) 1 d P B 2
H78A H 0.3302 0.3645 0.7088 0.027 Uiso 0.0692(15) 1 calc PR B 2
C79 C 0.23783(18) 0.41638(14) 0.74830(16) 0.0234(7) Uani 0.9308(15) 1 d P B 1
C80 C 0.2874(2) 0.41627(15) 0.71829(17) 0.0335(9) Uani 0.9308(15) 1 d P B 1
H80 H 0.3044 0.3819 0.7093 0.040 Uiso 0.9308(15) 1 calc PR B 1
C80A C 0.273(2) 0.4186(14) 0.7395(19) 0.0335(9) Uani 0.0692(15) 1 d PG B 2
C81A C 0.296(2) 0.4703(18) 0.724(2) 0.0418(10) Uani 0.0692(15) 1 d PG B 2
H81A H 0.3283 0.4710 0.7030 0.050 Uiso 0.0692(15) 1 calc PR B 2
C82A C 0.270(2) 0.5208(14) 0.739(2) 0.0472(11) Uani 0.0692(15) 1 d PG B 2
H82A H 0.2857 0.5554 0.7287 0.057 Uiso 0.0692(15) 1 calc PR B 2
C83A C 0.222(2) 0.5197(12) 0.770(2) 0.0384(10) Uani 0.0692(15) 1 d PG B 2
H83A H 0.2049 0.5536 0.7804 0.046 Uiso 0.0692(15) 1 calc PR B 2
C84A C 0.1993(19) 0.4681(15) 0.7858(19) 0.0337(9) Uani 0.0692(15) 1 d PG B 2
H84A H 0.1669 0.4673 0.8066 0.040 Uiso 0.0692(15) 1 calc PR B 2
C79A C 0.225(2) 0.4175(12) 0.7705(18) 0.0234(7) Uani 0.0692(15) 1 d PG B 2
H79A H 0.2096 0.3829 0.7810 0.028 Uiso 0.0692(15) 1 calc PR B 2
C81 C 0.3116(2) 0.46668(17) 0.70162(18) 0.0418(10) Uani 0.9308(15) 1 d P B 1
H81 H 0.3445 0.4659 0.6814 0.050 Uiso 0.9308(15) 1 calc PR B 1
C82 C 0.2872(2) 0.51800(16) 0.7148(2) 0.0472(11) Uani 0.9308(15) 1 d P B 1
H82 H 0.3027 0.5517 0.7026 0.057 Uiso 0.9308(15) 1 calc PR B 1
C83 C 0.2400(2) 0.51920(16) 0.7460(2) 0.0384(10) Uani 0.9308(15) 1 d P B 1
H83 H 0.2246 0.5538 0.7562 0.046 Uiso 0.9308(15) 1 calc PR B 1
C84 C 0.2151(2) 0.46903(14) 0.76244(18) 0.0337(9) Uani 0.9308(15) 1 d P B 1
H84 H 0.1828 0.4704 0.7832 0.040 Uiso 0.9308(15) 1 calc PR B 1
C85 C 0.15532(14) 0.18310(12) 0.58360(13) 0.0188(6) Uani 1 1 d . . .
C86 C 0.17203(15) 0.12778(12) 0.60688(14) 0.0211(6) Uani 1 1 d . . .
H86 H 0.1859 0.1199 0.6523 0.025 Uiso 1 1 calc R . .
C87 C 0.16810(15) 0.08445(12) 0.56258(14) 0.0242(7) Uani 1 1 d . . .
H87 H 0.1790 0.0475 0.5784 0.029 Uiso 1 1 calc R . .
C88 C 0.14815(16) 0.09554(13) 0.49512(15) 0.0274(7) Uani 1 1 d . . .
H88 H 0.1454 0.0662 0.4655 0.033 Uiso 1 1 calc R . .
C89 C 0.13233(16) 0.15041(13) 0.47196(14) 0.0270(7) Uani 1 1 d . . .
H89 H 0.1194 0.1581 0.4266 0.032 Uiso 1 1 calc R . .
C90 C 0.13540(15) 0.19432(13) 0.51549(14) 0.0229(6) Uani 1 1 d . . .
H90 H 0.1242 0.2312 0.4993 0.027 Uiso 1 1 calc R . .
C91 C 0.06469(14) 0.22598(11) 0.64544(13) 0.0177(6) Uani 1 1 d . . .
C92 C 0.01540(15) 0.18791(12) 0.60309(13) 0.0213(6) Uani 1 1 d . . .
H92 H 0.0267 0.1678 0.5716 0.026 Uiso 1 1 calc R . .
C93 C -0.05071(16) 0.17942(12) 0.60712(14) 0.0258(7) Uani 1 1 d . . .
H93 H -0.0835 0.1538 0.5784 0.031 Uiso 1 1 calc R . .
C94 C -0.06782(15) 0.20901(13) 0.65372(14) 0.0250(7) Uani 1 1 d . . .
H94 H -0.1119 0.2031 0.6568 0.030 Uiso 1 1 calc R . .
C95 C -0.01915(15) 0.24742(13) 0.69580(14) 0.0248(7) Uani 1 1 d . . .
H95 H -0.0307 0.2674 0.7271 0.030 Uiso 1 1 calc R . .
C96 C 0.04646(15) 0.25633(12) 0.69174(13) 0.0209(6) Uani 1 1 d . . .
H96 H 0.0786 0.2826 0.7199 0.025 Uiso 1 1 calc R . .
C97 C 0.14375(15) 0.30439(12) 0.59713(12) 0.0197(6) Uani 1 1 d . . .
C98 C 0.08311(17) 0.33802(12) 0.57845(14) 0.0274(7) Uani 1 1 d . . .
H98 H 0.0437 0.3258 0.5869 0.033 Uiso 1 1 calc R . .
C99 C 0.0804(2) 0.38996(13) 0.54715(15) 0.0355(8) Uani 1 1 d . . .
H99 H 0.0396 0.4127 0.5353 0.043 Uiso 1 1 calc R . .
C100 C 0.1383(2) 0.40777(13) 0.53365(15) 0.0369(9) Uani 1 1 d . . .
H100 H 0.1369 0.4427 0.5133 0.044 Uiso 1 1 calc R . .
C101 C 0.19796(19) 0.37373(14) 0.55039(15) 0.0357(8) Uani 1 1 d . . .
H101 H 0.2363 0.3853 0.5399 0.043 Uiso 1 1 calc R . .
C102 C 0.20169(17) 0.32243(13) 0.58270(14) 0.0295(7) Uani 1 1 d . . .
H102 H 0.2428 0.3000 0.5948 0.035 Uiso 1 1 calc R . .
C103 C 0.43786(14) 0.23381(11) 0.85225(13) 0.0161(6) Uani 1 1 d . . .
C104 C 0.45676(15) 0.26457(12) 0.80688(13) 0.0212(6) Uani 1 1 d . . .
H104 H 0.4249 0.2912 0.7790 0.025 Uiso 1 1 calc R . .
C105 C 0.52285(16) 0.25574(13) 0.80302(14) 0.0249(7) Uani 1 1 d . . .
H105 H 0.5349 0.2762 0.7723 0.030 Uiso 1 1 calc R . .
C106 C 0.57088(15) 0.21672(13) 0.84448(14) 0.0243(7) Uani 1 1 d . . .
H106 H 0.6151 0.2109 0.8417 0.029 Uiso 1 1 calc R . .
C107 C 0.55313(15) 0.18636(12) 0.89003(14) 0.0247(7) Uani 1 1 d . . .
H107 H 0.5855 0.1602 0.9182 0.030 Uiso 1 1 calc R . .
C108 C 0.48677(15) 0.19481(12) 0.89399(13) 0.0214(6) Uani 1 1 d . . .
H108 H 0.4751 0.1742 0.9248 0.026 Uiso 1 1 calc R . .
C109 C 0.36410(15) 0.31418(11) 0.90154(13) 0.0189(6) Uani 1 1 d . . .
C110 C 0.30791(16) 0.33676(13) 0.91559(14) 0.0273(7) Uani 1 1 d . . .
H110 H 0.2647 0.3171 0.9031 0.033 Uiso 1 1 calc R . .
C111 C 0.31648(18) 0.38848(13) 0.94814(15) 0.0331(8) Uani 1 1 d . . .
H111 H 0.2789 0.4033 0.9576 0.040 Uiso 1 1 calc R . .
C112 C 0.38023(18) 0.41824(13) 0.96676(14) 0.0319(8) Uani 1 1 d . . .
H112 H 0.3853 0.4532 0.9881 0.038 Uiso 1 1 calc R . .
C113 C 0.43649(18) 0.39606(13) 0.95372(14) 0.0283(7) Uani 1 1 d . . .
H113 H 0.4797 0.4158 0.9666 0.034 Uiso 1 1 calc R . .
C114 C 0.42833(16) 0.34418(12) 0.92128(13) 0.0221(6) Uani 1 1 d . . .
H114 H 0.4664 0.3293 0.9126 0.026 Uiso 1 1 calc R . .
C115 C 0.34897(14) 0.19376(12) 0.91768(13) 0.0172(6) Uani 1 1 d . . .
C116 C 0.32804(15) 0.13852(12) 0.89533(13) 0.0206(6) Uani 1 1 d . . .
H116 H 0.3109 0.1302 0.8498 0.025 Uiso 1 1 calc R . .
C117 C 0.33283(15) 0.09580(12) 0.94116(13) 0.0238(7) Uani 1 1 d . . .
H117 H 0.3192 0.0589 0.9261 0.029 Uiso 1 1 calc R . .
C118 C 0.35774(15) 0.10785(13) 1.00887(14) 0.0249(7) Uani 1 1 d . . .
H118 H 0.3612 0.0791 1.0394 0.030 Uiso 1 1 calc R . .
C119 C 0.37751(15) 0.16280(13) 1.03118(14) 0.0240(7) Uani 1 1 d . . .
H119 H 0.3936 0.1711 1.0767 0.029 Uiso 1 1 calc R . .
O5 O 0.31846(11) 0.24217(9) 0.69508(10) 0.0179(5) Uani 0.9308(15) 1 d P B 1
O5A O 0.3329(14) 0.2662(11) 0.6516(12) 0.0179(5) Uani 0.0692(15) 1 d P B 2
O6 O 0.30418(11) 0.15994(9) 0.73510(9) 0.0183(5) Uani 0.9308(15) 1 d P B 1
O6A O 0.3101(18) 0.1967(17) 0.7114(17) 0.0183(5) Uani 0.0692(15) 1 d P B 2
O7 O 0.18952(11) 0.19700(10) 0.78879(11) 0.0202(5) Uani 0.9308(15) 1 d P B 1
O7A O 0.1914(14) 0.1578(12) 0.7647(13) 0.0202(5) Uani 0.0692(15) 1 d P B 2
O8 O 0.16673(12) 0.26690(9) 0.84780(11) 0.0277(5) Uani 0.9308(15) 1 d P B 1
O8A O 0.1856(17) 0.2390(14) 0.8024(15) 0.0277(5) Uani 0.0692(15) 1 d P B 2
P3 P 0.15273(4) 0.23746(3) 0.64260(3) 0.01595(15) Uani 1 1 d . B .
P4 P 0.35007(4) 0.24619(3) 0.85658(3) 0.01497(15) Uani 1 1 d . B .
Ru2 Ru 0.250649(12) 0.239331(9) 0.749244(10) 0.01370(6) Uani 1 1 d . . .

loop_
_atom_site_aniso_label
_atom_site_aniso_U_11
_atom_site_aniso_U_22
_atom_site_aniso_U_33
_atom_site_aniso_U_23
_atom_site_aniso_U_13
_atom_site_aniso_U_12
C1 0.0162(19) 0.023(2) 0.0135(16) 0.0000(15) 0.0010(13) -0.0028(16)
C1A 0.0162(19) 0.023(2) 0.0135(16) 0.0000(15) 0.0010(13) -0.0028(16)
C2 0.0199(18) 0.024(3) 0.014(2) -0.0006(18) 0.0050(14) 0.0030(19)
C2A 0.0199(18) 0.024(3) 0.014(2) -0.0006(18) 0.0050(14) 0.0030(19)
C3A 0.024(2) 0.025(3) 0.037(2) -0.002(2) 0.0140(19) 0.002(2)
C4A 0.029(3) 0.0243(18) 0.033(2) -0.0040(15) 0.0150(18) 0.0015(16)
C5A 0.0242(18) 0.027(3) 0.018(2) 0.008(2) 0.0087(15) 0.008(2)
C6A 0.026(2) 0.023(3) 0.0239(16) 0.001(2) 0.0107(18) -0.0016(19)
C7A 0.030(3) 0.0229(17) 0.0197(19) -0.0019(14) 0.0094(16) 0.0005(16)
C3 0.024(2) 0.025(3) 0.037(2) -0.002(2) 0.0140(19) 0.002(2)
C4 0.029(3) 0.0243(18) 0.033(2) -0.0040(15) 0.0150(18) 0.0015(16)
C5 0.0242(18) 0.027(3) 0.018(2) 0.008(2) 0.0087(15) 0.008(2)
C6 0.026(2) 0.023(3) 0.0239(16) 0.001(2) 0.0107(18) -0.0016(19)
C7 0.030(3) 0.0229(17) 0.0197(19) -0.0019(14) 0.0094(16) 0.0005(16)
C8 0.034(2) 0.042(2) 0.0389(19) -0.0050(16) 0.0188(17) 0.0082(16)
C8A 0.034(2) 0.042(2) 0.0389(19) -0.0050(16) 0.0188(17) 0.0082(16)
C9 0.021(2) 0.029(2) 0.0168(16) -0.0027(16) -0.0003(14) 0.0074(16)
C9A 0.021(2) 0.029(2) 0.0168(16) -0.0027(16) -0.0003(14) 0.0074(16)
C10 0.0209(18) 0.028(2) 0.0134(19) -0.0012(16) 0.0020(15) -0.0078(18)
C10A 0.0209(18) 0.028(2) 0.0134(19) -0.0012(16) 0.0020(15) -0.0078(18)
C11A 0.018(2) 0.034(3) 0.028(2) -0.005(2) 0.0072(17) -0.0022(16)
C12A 0.031(3) 0.0207(18) 0.0345(19) 0.0037(16) 0.010(2) 0.0002(18)
C13A 0.018(3) 0.031(2) 0.0253(17) 0.0066(17) 0.006(2) -0.0026(16)
C14A 0.0248(18) 0.032(3) 0.0219(18) 0.0012(19) 0.0087(14) 0.0031(18)
C15A 0.033(2) 0.0214(17) 0.018(2) -0.0004(15) 0.0049(16) 0.0003(14)
C11 0.018(2) 0.034(3) 0.028(2) -0.005(2) 0.0072(17) -0.0022(16)
C12 0.031(3) 0.0207(18) 0.0345(19) 0.0037(16) 0.010(2) 0.0002(18)
C13 0.018(3) 0.031(2) 0.0253(17) 0.0066(17) 0.006(2) -0.0026(16)
C14 0.0248(18) 0.032(3) 0.0219(18) 0.0012(19) 0.0087(14) 0.0031(18)
C15 0.033(2) 0.0214(17) 0.018(2) -0.0004(15) 0.0049(16) 0.0003(14)
C16 0.034(3) 0.049(3) 0.042(3) 0.016(3) 0.0176(19) -0.005(2)
C16A 0.034(3) 0.049(3) 0.042(3) 0.016(3) 0.0176(19) -0.005(2)
C17 0.009(2) 0.0346(19) 0.0176(15) -0.0032(14) 0.0041(18) -0.003(2)
C17A 0.009(2) 0.0346(19) 0.0176(15) -0.0032(14) 0.0041(18) -0.003(2)
C18 0.0194(17) 0.0176(17) 0.0214(16) -0.0012(14) 0.0087(14) 0.0037(13)
C18A 0.0194(17) 0.0176(17) 0.0214(16) -0.0012(14) 0.0087(14) 0.0037(13)
C19 0.025(2) 0.0195(16) 0.0194(15) -0.0003(13) 0.0088(17) 0.0057(15)
C20 0.037(3) 0.029(2) 0.0372(19) 0.0023(16) 0.022(2) 0.0049(19)
C21 0.060(4) 0.024(2) 0.047(2) 0.0055(17) 0.034(3) 0.003(2)
C22 0.073(4) 0.029(2) 0.056(3) -0.0063(19) 0.042(3) -0.017(2)
C23 0.044(3) 0.046(2) 0.053(2) -0.012(2) 0.036(3) -0.012(2)
C24 0.034(3) 0.030(2) 0.041(2) -0.0067(17) 0.021(2) -0.001(2)
C24A 0.034(3) 0.030(2) 0.041(2) -0.0067(17) 0.021(2) -0.001(2)
C19A 0.025(2) 0.0195(16) 0.0194(15) -0.0003(13) 0.0088(17) 0.0057(15)
C20A 0.037(3) 0.029(2) 0.0372(19) 0.0023(16) 0.022(2) 0.0049(19)
C21A 0.060(4) 0.024(2) 0.047(2) 0.0055(17) 0.034(3) 0.003(2)
C22A 0.073(4) 0.029(2) 0.056(3) -0.0063(19) 0.042(3) -0.017(2)
C23A 0.044(3) 0.046(2) 0.053(2) -0.012(2) 0.036(3) -0.012(2)
C25 0.0177(16) 0.0240(16) 0.0175(14) 0.0030(12) 0.0050(12) 0.0008(12)
C26 0.0216(17) 0.0266(18) 0.0398(18) -0.0047(15) 0.0110(15) -0.0017(13)
C27 0.0226(18) 0.0315(19) 0.049(2) -0.0078(16) 0.0099(16) -0.0089(14)
C28 0.0139(16) 0.044(2) 0.0365(18) 0.0095(16) 0.0081(14) 0.0015(14)
C29 0.0208(17) 0.039(2) 0.0191(14) 0.0028(14) 0.0078(13) 0.0045(14)
C30 0.0221(17) 0.0297(17) 0.0181(14) 0.0011(13) 0.0082(13) -0.0009(13)
C31 0.0225(16) 0.0281(17) 0.0145(13) 0.0016(12) 0.0065(12) -0.0007(13)
C32 0.0235(17) 0.0350(19) 0.0251(16) 0.0010(14) 0.0110(14) -0.0001(14)
C33 0.0289(19) 0.0330(19) 0.0308(17) 0.0097(15) 0.0120(15) 0.0081(14)
C34 0.040(2) 0.034(2) 0.0312(18) 0.0121(15) 0.0098(16) -0.0046(16)
C35 0.0232(19) 0.060(3) 0.039(2) 0.0229(18) 0.0074(16) -0.0093(17)
C36 0.0175(17) 0.045(2) 0.0331(17) 0.0144(16) 0.0040(14) -0.0018(15)
C37 0.0142(16) 0.0322(18) 0.0264(15) -0.0116(14) 0.0058(13) -0.0004(13)
C38 0.0210(18) 0.0310(19) 0.0375(18) -0.0098(15) 0.0039(15) 0.0009(14)
C39 0.028(2) 0.040(2) 0.062(2) -0.027(2) 0.0098(18) -0.0009(16)
C40 0.026(2) 0.062(3) 0.078(3) -0.048(3) 0.020(2) -0.0061(19)
C41 0.030(2) 0.090(3) 0.040(2) -0.035(2) 0.0206(18) -0.022(2)
C42 0.0218(18) 0.055(2) 0.0298(17) -0.0155(16) 0.0108(14) -0.0102(16)
C43 0.0209(16) 0.0219(16) 0.0137(13) 0.0016(12) 0.0035(12) 0.0027(12)
C44 0.0230(17) 0.0296(18) 0.0257(16) -0.0076(14) 0.0078(13) -0.0033(13)
C45 0.0276(19) 0.039(2) 0.0261(16) -0.0061(15) 0.0084(14) 0.0078(15)
C46 0.034(2) 0.0261(17) 0.0252(16) -0.0072(14) 0.0068(15) 0.0035(14)
C47 0.0325(19) 0.0261(17) 0.0269(16) -0.0027(14) 0.0094(15) -0.0085(14)
C48 0.0265(18) 0.0240(17) 0.0239(15) -0.0037(13) 0.0104(13) -0.0017(13)
C49 0.0188(16) 0.0246(17) 0.0242(15) 0.0053(13) 0.0056(13) 0.0001(12)
C50 0.0246(18) 0.0353(19) 0.0271(16) 0.0069(15) 0.0086(14) 0.0035(14)
C51 0.028(2) 0.055(2) 0.0368(19) 0.0207(18) 0.0157(16) 0.0094(17)
C52 0.0218(19) 0.046(2) 0.047(2) 0.0305(19) 0.0067(16) -0.0011(16)
C53 0.031(2) 0.0245(18) 0.052(2) 0.0099(17) 0.0016(17) -0.0027(15)
C54 0.0292(19) 0.0253(18) 0.0324(17) 0.0065(15) 0.0066(15) 0.0002(14)
C55 0.0181(16) 0.0259(17) 0.0209(14) -0.0043(13) 0.0047(12) -0.0015(12)
C56 0.0224(18) 0.0293(19) 0.046(2) 0.0078(16) 0.0088(16) 0.0022(14)
C57 0.025(2) 0.034(2) 0.064(2) 0.0093(19) 0.0085(18) 0.0058(16)
C58 0.0204(18) 0.040(2) 0.047(2) -0.0113(17) 0.0104(16) -0.0004(15)
C59 0.0246(18) 0.042(2) 0.0225(15) -0.0064(15) 0.0101(14) -0.0058(15)
C60 0.0205(17) 0.0299(18) 0.0208(15) -0.0047(13) 0.0064(13) 0.0002(13)
O1 0.0201(13) 0.0141(12) 0.0273(12) 0.0001(10) 0.0092(10) -0.0005(10)
O1A 0.0201(13) 0.0141(12) 0.0273(12) 0.0001(10) 0.0092(10) -0.0005(10)
O2 0.0207(13) 0.0150(13) 0.0200(12) -0.0003(10) 0.0103(10) 0.0035(10)
O2A 0.0207(13) 0.0150(13) 0.0200(12) -0.0003(10) 0.0103(10) 0.0035(10)
O3 0.0226(14) 0.0355(16) 0.0247(13) 0.0053(12) 0.0086(11) 0.0013(12)
O3A 0.0226(14) 0.0355(16) 0.0247(13) 0.0053(12) 0.0086(11) 0.0013(12)
O4 0.0280(15) 0.0291(15) 0.0379(14) -0.0010(12) 0.0147(12) -0.0009(11)
O4A 0.0280(15) 0.0291(15) 0.0379(14) -0.0010(12) 0.0147(12) -0.0009(11)
P1 0.0162(4) 0.0200(4) 0.0174(4) -0.0019(3) 0.0051(3) -0.0008(3)
P2 0.0173(4) 0.0176(4) 0.0168(3) 0.0003(3) 0.0048(3) 0.0000(3)
Ru1 0.01707(12) 0.01481(12) 0.01666(11) -0.00046(10) 0.00478(9) -0.00030(9)
C120 0.0181(16) 0.0255(16) 0.0188(14) -0.0016(13) 0.0076(12) -0.0018(12)
C61 0.0175(19) 0.0210(18) 0.0135(15) -0.0017(14) 0.0024(13) 0.0008(14)
C61A 0.0175(19) 0.0210(18) 0.0135(15) -0.0017(14) 0.0024(13) 0.0008(14)
C62 0.0188(17) 0.024(2) 0.0177(18) -0.0012(15) 0.0060(14) 0.0011(15)
C62A 0.0188(17) 0.024(2) 0.0177(18) -0.0012(15) 0.0060(14) 0.0011(15)
C67A 0.042(2) 0.026(2) 0.0319(18) 0.005(2) 0.0236(17) 0.007(2)
C66A 0.043(3) 0.031(2) 0.041(3) 0.005(2) 0.025(2) 0.014(2)
C65A 0.028(2) 0.036(2) 0.0313(19) -0.0017(16) 0.0172(18) 0.0050(15)
C64A 0.033(2) 0.033(2) 0.030(2) 0.0038(18) 0.0197(18) 0.0017(18)
C63A 0.0305(19) 0.0212(17) 0.0243(19) -0.0007(16) 0.0105(17) 0.0017(14)
C63 0.0305(19) 0.0212(17) 0.0243(19) -0.0007(16) 0.0105(17) 0.0017(14)
C64 0.033(2) 0.033(2) 0.030(2) 0.0038(18) 0.0197(18) 0.0017(18)
C65 0.028(2) 0.036(2) 0.0313(19) -0.0017(16) 0.0172(18) 0.0050(15)
C66 0.043(3) 0.031(2) 0.041(3) 0.005(2) 0.025(2) 0.014(2)
C67 0.042(2) 0.026(2) 0.0319(18) 0.005(2) 0.0236(17) 0.007(2)
C68 0.049(3) 0.048(4) 0.053(3) 0.002(3) 0.036(3) 0.016(3)
C68A 0.049(3) 0.048(4) 0.053(3) 0.002(3) 0.036(3) 0.016(3)
C69 0.0170(17) 0.0242(18) 0.0197(15) -0.0013(14) 0.0043(13) 0.0035(13)
C69A 0.0170(17) 0.0242(18) 0.0197(15) -0.0013(14) 0.0043(13) 0.0035(13)
C70 0.0168(16) 0.0219(19) 0.0235(18) 0.0041(15) 0.0052(14) 0.0006(14)
C70A 0.0168(16) 0.0219(19) 0.0235(18) 0.0041(15) 0.0052(14) 0.0006(14)
C71A 0.024(2) 0.030(2) 0.0263(16) -0.0014(16) 0.0123(15) -0.0056(17)
C72A 0.030(2) 0.0280(18) 0.034(2) -0.0061(15) 0.0135(17) -0.0081(16)
C73A 0.0219(18) 0.029(2) 0.031(2) 0.006(2) 0.0105(15) -0.0024(16)
C74A 0.032(2) 0.032(2) 0.0348(19) -0.0040(19) 0.0205(17) -0.0046(17)
C75A 0.033(2) 0.0265(19) 0.0293(19) -0.0010(15) 0.0152(16) 0.0005(15)
C71 0.024(2) 0.030(2) 0.0263(16) -0.0014(16) 0.0123(15) -0.0056(17)
C72 0.030(2) 0.0280(18) 0.034(2) -0.0061(15) 0.0135(17) -0.0081(16)
C73 0.0219(18) 0.029(2) 0.031(2) 0.006(2) 0.0105(15) -0.0024(16)
C74 0.032(2) 0.032(2) 0.0348(19) -0.0040(19) 0.0205(17) -0.0046(17)
C75 0.033(2) 0.0265(19) 0.0293(19) -0.0010(15) 0.0152(16) 0.0005(15)
C76 0.038(2) 0.041(3) 0.051(3) 0.009(2) 0.021(2) -0.007(2)
C76A 0.038(2) 0.041(3) 0.051(3) 0.009(2) 0.021(2) -0.007(2)
C77 0.0179(16) 0.0237(17) 0.0154(14) 0.0012(13) 0.0062(12) -0.0008(13)
C77A 0.0179(16) 0.0237(17) 0.0154(14) 0.0012(13) 0.0062(12) -0.0008(13)
C78 0.0213(17) 0.0202(17) 0.0252(16) -0.0027(14) 0.0077(14) 0.0027(13)
C78A 0.0213(17) 0.0202(17) 0.0252(16) -0.0027(14) 0.0077(14) 0.0027(13)
C79 0.023(2) 0.0176(16) 0.0207(17) -0.0009(14) -0.0013(15) 0.0005(13)
C80 0.038(2) 0.028(2) 0.030(2) -0.0034(16) 0.0086(17) -0.0030(16)
C80A 0.038(2) 0.028(2) 0.030(2) -0.0034(16) 0.0086(17) -0.0030(16)
C81A 0.041(3) 0.046(2) 0.035(2) 0.0024(19) 0.0116(18) -0.0133(19)
C82A 0.045(3) 0.027(2) 0.047(3) 0.0073(19) -0.006(2) -0.0112(18)
C83A 0.027(2) 0.0229(19) 0.047(2) -0.0058(18) -0.0054(19) 0.0003(15)
C84A 0.027(2) 0.0218(18) 0.043(2) -0.0039(17) 0.0033(17) 0.0042(15)
C79A 0.023(2) 0.0176(16) 0.0207(17) -0.0009(14) -0.0013(15) 0.0005(13)
C81 0.041(3) 0.046(2) 0.035(2) 0.0024(19) 0.0116(18) -0.0133(19)
C82 0.045(3) 0.027(2) 0.047(3) 0.0073(19) -0.006(2) -0.0112(18)
C83 0.027(2) 0.0229(19) 0.047(2) -0.0058(18) -0.0054(19) 0.0003(15)
C84 0.027(2) 0.0218(18) 0.043(2) -0.0039(17) 0.0033(17) 0.0042(15)
C85 0.0158(15) 0.0233(16) 0.0172(13) -0.0044(12) 0.0065(12) -0.0027(12)
C86 0.0185(16) 0.0245(16) 0.0200(14) -0.0003(13) 0.0072(12) -0.0019(12)
C87 0.0232(17) 0.0193(16) 0.0295(16) -0.0022(13) 0.0098(14) 0.0008(12)
C88 0.0209(17) 0.0324(19) 0.0314(17) -0.0138(15) 0.0129(14) -0.0044(14)
C89 0.0272(18) 0.0372(19) 0.0184(14) -0.0050(14) 0.0110(13) -0.0050(14)
C90 0.0191(16) 0.0252(17) 0.0244(15) -0.0004(13) 0.0088(13) -0.0026(12)
C91 0.0134(14) 0.0192(15) 0.0174(13) 0.0037(12) 0.0028(11) 0.0025(11)
C92 0.0193(16) 0.0234(16) 0.0204(14) 0.0014(13) 0.0068(12) 0.0009(12)
C93 0.0204(17) 0.0244(17) 0.0294(16) 0.0024(14) 0.0063(13) -0.0013(13)
C94 0.0154(16) 0.0313(18) 0.0274(16) 0.0086(14) 0.0076(13) 0.0035(13)
C95 0.0199(17) 0.0330(18) 0.0217(15) 0.0021(13) 0.0083(13) 0.0038(13)
C96 0.0182(16) 0.0237(16) 0.0175(14) -0.0003(12) 0.0034(12) 0.0006(12)
C97 0.0239(16) 0.0206(15) 0.0116(13) -0.0009(12) 0.0038(12) -0.0012(12)
C98 0.0347(19) 0.0254(17) 0.0237(15) 0.0057(13) 0.0132(14) 0.0078(14)
C99 0.054(2) 0.0269(18) 0.0273(17) 0.0068(15) 0.0175(17) 0.0154(16)
C100 0.064(3) 0.0184(17) 0.0256(17) 0.0044(14) 0.0144(17) -0.0039(17)
C101 0.037(2) 0.033(2) 0.0319(18) 0.0067(15) 0.0081(16) -0.0108(16)
C102 0.0244(18) 0.0291(18) 0.0302(17) 0.0070(14) 0.0059(14) -0.0012(14)
C103 0.0151(15) 0.0176(15) 0.0158(13) -0.0059(11) 0.0062(11) -0.0031(11)
C104 0.0194(16) 0.0242(16) 0.0192(14) -0.0004(12) 0.0067(12) 0.0014(12)
C105 0.0259(18) 0.0309(18) 0.0217(15) -0.0044(13) 0.0135(14) -0.0080(14)
C106 0.0161(16) 0.0309(18) 0.0272(16) -0.0078(14) 0.0099(13) -0.0010(13)
C107 0.0166(16) 0.0253(17) 0.0279(16) -0.0021(13) 0.0044(13) 0.0044(12)
C108 0.0214(16) 0.0217(16) 0.0210(14) -0.0009(12) 0.0081(13) 0.0001(12)
C109 0.0223(16) 0.0190(15) 0.0133(13) 0.0000(12) 0.0047(12) 0.0053(12)
C110 0.0229(17) 0.0314(18) 0.0253(15) -0.0032(14) 0.0069(13) 0.0082(13)
C111 0.038(2) 0.0336(19) 0.0269(16) -0.0024(15) 0.0115(15) 0.0159(16)
C112 0.046(2) 0.0223(17) 0.0214(15) -0.0045(13) 0.0067(15) 0.0037(15)
C113 0.036(2) 0.0231(17) 0.0244(16) -0.0015(13) 0.0107(14) -0.0042(14)
C114 0.0254(17) 0.0234(16) 0.0179(14) 0.0001(12) 0.0091(13) 0.0015(13)
C115 0.0121(14) 0.0226(16) 0.0169(13) -0.0015(12) 0.0058(11) 0.0012(11)
C116 0.0203(16) 0.0260(16) 0.0153(13) 0.0017(12) 0.0069(12) 0.0012(12)
C117 0.0267(18) 0.0227(16) 0.0226(15) 0.0008(13) 0.0102(13) -0.0008(13)
C118 0.0237(17) 0.0298(18) 0.0224(15) 0.0086(13) 0.0104(13) 0.0013(13)
C119 0.0212(17) 0.0353(18) 0.0155(13) 0.0021(13) 0.0073(12) 0.0008(13)
O5 0.0194(12) 0.0181(12) 0.0170(10) -0.0006(9) 0.0082(9) 0.0007(9)
O5A 0.0194(12) 0.0181(12) 0.0170(10) -0.0006(9) 0.0082(9) 0.0007(9)
O6 0.0199(12) 0.0179(11) 0.0179(10) 0.0000(9) 0.0083(9) -0.0004(9)
O6A 0.0199(12) 0.0179(11) 0.0179(10) 0.0000(9) 0.0083(9) -0.0004(9)
O7 0.0182(13) 0.0215(13) 0.0218(11) 0.0026(10) 0.0088(10) 0.0015(9)
O7A 0.0182(13) 0.0215(13) 0.0218(11) 0.0026(10) 0.0088(10) 0.0015(9)
O8 0.0282(14) 0.0275(13) 0.0317(12) -0.0039(10) 0.0167(11) -0.0038(10)
O8A 0.0282(14) 0.0275(13) 0.0317(12) -0.0039(10) 0.0167(11) -0.0038(10)
P3 0.0145(4) 0.0168(4) 0.0144(3) -0.0002(3) 0.0033(3) -0.0005(3)
P4 0.0138(4) 0.0171(4) 0.0134(3) -0.0003(3) 0.0048(3) 0.0014(3)
Ru2 0.01335(11) 0.01375(11) 0.01371(10) -0.00020(9) 0.00504(8) 0.00126(9)

loop_
_atom_type_symbol
_atom_type_description
_atom_type_scat_dispersion_real
_atom_type_scat_dispersion_imag
_atom_type_scat_source
C C 0.0033 0.0016 'International Tables Vol C Tables 4.2.6.8 and 6.1.1.4'
H H 0.0000 0.0000 'International Tables Vol C Tables 4.2.6.8 and 6.1.1.4'
O O 0.0106 0.0060 'International Tables Vol C Tables 4.2.6.8 and 6.1.1.4'
P P 0.1023 0.0942 'International Tables Vol C Tables 4.2.6.8 and 6.1.1.4'
Ru Ru -1.2594 0.8363 'International Tables Vol C Tables 4.2.6.8 and 6.1.1.4'

loop_
_exptl_crystal_face_index_h
_exptl_crystal_face_index_k
_exptl_crystal_face_index_l
_exptl_crystal_face_perp_dist
_exptl_oxdiff_crystal_face_indexfrac_h
_exptl_oxdiff_crystal_face_indexfrac_k
_exptl_oxdiff_crystal_face_indexfrac_l
_exptl_oxdiff_crystal_face_x
_exptl_oxdiff_crystal_face_y
_exptl_oxdiff_crystal_face_z
1 0 -1 0.0911 1.0000 0.0000 -1.0000 -0.0390 0.0083 -0.0082
-4 30 -11 0.0660 -3.9990 30.0084 -11.0026 -0.2136 -0.9026 -0.4241
3 -34 -1 0.0443 2.9984 -34.0082 -1.0005 0.1303 1.0209 -0.0126
-3 34 1 0.0443 -2.9984 34.0082 1.0005 -0.1303 -1.0209 0.0126
-25 -10 22 0.0855 -25.0078 -10.0027 22.0041 1.0067 0.0876 0.0873
11 -28 4 0.0618 11.0011 -28.0078 4.0013 -0.0726 0.9021 0.3700
-18 -22 -2 0.0541 -18.0067 -22.0038 -2.0017 0.6185 0.5101 -0.5628
7 -32 -8 0.0480 6.9996 -32.0073 -8.0021 -0.0732 0.9977 -0.1432
-20 24 5 0.0327 -20.0039 24.0066 5.0005 0.4500 -0.8596 -0.3029
-7 -30 10 0.0677 -7.0042 -30.0076 10.0018 0.5053 0.8197 0.1096
1 2 -29 0.1388 1.0004 2.0031 -29.0073 -0.3723 -0.0303 -0.9490
15 20 11 0.1016 15.0058 20.0027 11.0039 -0.4197 -0.4806 0.7865
11 30 -9 0.0591 11.0053 30.0072 -9.0013 -0.6042 -0.7900 0.0263
-23 16 2 0.0346 -23.0054 16.0052 1.9995 0.5512 -0.6456 -0.4937
1 0 0 0.0968 1.0000 0.0000 0.0000 -0.0276 0.0076 0.0255

loop_
_geom_angle_atom_site_label_1
_geom_angle_atom_site_label_2
_geom_angle_atom_site_label_3
_geom_angle
C2 C1 Ru1 176.9(3)
O1 C1 C2 120.2(3)
O1 C1 O2 117.6(3)
O1 C1 Ru1 61.14(19)
O2 C1 C2 122.1(4)
O2 C1 Ru1 56.54(18)
O1A C1A C2A 101(3)
O2A C1A C2A 113(3)
O2A C1A O1A 146(3)
C3 C2 C1 120.1(4)
C7 C2 C1 120.5(4)
C7 C2 C3 119.3(3)
C3A C2A C1A 126(3)
C3A C2A C7A 120.0
C7A C2A C1A 114(3)
C2A C3A H3A 120.0
C4A C3A C2A 120.0
C4A C3A H3A 120.0
C3A C4A H4A 120.0
C3A C4A C5A 120.0
C5A C4A H4A 120.0
C6A C5A C4A 120.0
C5A C6A H6A 120.0
C7A C6A C5A 120.0
C7A C6A H6A 120.0
C2A C7A H7A 120.0
C6A C7A C2A 120.0
C6A C7A H7A 120.0
C2 C3 H3 120.2
C2 C3 C4 119.7(3)
C4 C3 H3 120.2
C3 C4 H4 119.3
C5 C4 C3 121.4(3)
C5 C4 H4 119.3
C4 C5 C6 117.9(3)
C4 C5 C8 118.2(4)
C6 C5 C8 123.9(4)
C5 C6 H6 119.6
C7 C6 C5 120.7(3)
C7 C6 H6 119.6
C2 C7 C6 120.9(3)
C2 C7 H7 119.6
C6 C7 H7 119.6
C5 C8 H8A 109.5
C5 C8 H8B 109.5
C5 C8 H8C 109.5
C5 C8 H8AA 105.8
C5 C8 H8AB 100.0
C5 C8 H8AC 122.0
H8A C8 H8B 109.5
H8A C8 H8C 109.5
H8A C8 H8AA 8.5
H8A C8 H8AB 101.1
H8A C8 H8AC 112.1
H8B C8 H8C 109.5
H8B C8 H8AA 117.9
H8B C8 H8AB 16.8
H8B C8 H8AC 92.7
H8C C8 H8AA 104.5
H8C C8 H8AB 126.2
H8C C8 H8AC 17.6
H8AA C8 H8AB 109.5
H8AA C8 H8AC 109.5
H8AB C8 H8AC 109.5
O3 C9 C10 113.0(3)
O4 C9 C10 119.4(3)
O4 C9 O3 127.6(4)
O3A C9A C10A 124(3)
O3A C9A O4A 114(3)
O4A C9A C10A 122(3)
C11 C10 C9 123.6(3)
C15 C10 C9 118.2(3)
C15 C10 C11 118.1(3)
C11A C10A C9A 115(2)
C11A C10A C15A 120.0
C15A C10A C9A 125(2)
C10A C11A H11A 120.0
C10A C11A C12A 120.0
C12A C11A H11A 120.0
C11A C12A H12A 120.0
C13A C12A C11A 120.0
C13A C12A H12A 120.0
C12A C13A C16A 119.1(9)
C14A C13A C12A 120.0
C14A C13A C16A 120.0(9)
C13A C14A H14A 120.0
C13A C14A C15A 120.0
C15A C14A H14A 120.0
C10A C15A H15A 120.0
C14A C15A C10A 120.0
C14A C15A H15A 120.0
C10 C11 H11 119.8
C10 C11 C12 120.4(3)
C12 C11 H11 119.8
C11 C12 H12 119.6
C11 C12 C13 120.8(3)
C13 C12 H12 119.6
C12 C13 C16 121.3(3)
C14 C13 C12 118.1(3)
C14 C13 C16 120.6(3)
C13 C14 H14 119.6
C15 C14 C13 120.9(3)
C15 C14 H14 119.6
C10 C15 H15 119.2
C14 C15 C10 121.7(3)
C14 C15 H15 119.2
C13A C16A H16D 109.5
C13A C16A H16E 109.5
C13A C16A H16F 109.5
H16D C16A H16E 109.5
H16D C16A H16F 109.5
H16E C16A H16F 109.5
C18 C17 Ru1 179.3(3)
C18A C17A Ru1 127.0(19)
C17 C18 H18 116.3
C17 C18 C19 127.4(3)
C19 C18 H18 116.3
C17A C18A H18A 124.8
C24A C18A C17A 110(2)
C24A C18A H18A 124.8
C20 C19 C18 118.6(3)
C24 C19 C18 123.7(3)
C24 C19 C20 117.7(3)
C19 C20 H20 119.8
C21 C20 C19 120.3(3)
C21 C20 H20 119.8
C20 C21 H21 119.3
C22 C21 C20 121.4(4)
C22 C21 H21 119.3
C21 C22 H22 120.4
C21 C22 C23 119.1(4)
C23 C22 H22 120.4
C22 C23 H23 119.9
C24 C23 C22 120.1(4)
C24 C23 H23 119.9
C19 C24 H24 119.3
C23 C24 C19 121.4(4)
C23 C24 H24 119.3
C19A C24A C18A 111.9(19)
C19A C24A C23A 120.0
C23A C24A C18A 128.1(19)
C24A C19A H19A 120.0
C20A C19A C24A 120.0
C20A C19A H19A 120.0
C19A C20A H20A 120.0
C21A C20A C19A 120.0
C21A C20A H20A 120.0
C20A C21A H21A 120.0
C20A C21A C22A 120.0
C22A C21A H21A 120.0
C21A C22A H22A 120.0
C23A C22A C21A 120.0
C23A C22A H22A 120.0
C24A C23A H23A 120.0
C22A C23A C24A 120.0
C22A C23A H23A 120.0
C26 C25 C30 118.5(3)
C26 C25 P1 121.7(2)
C30 C25 P1 119.6(2)
C25 C26 H26 119.7
C27 C26 C25 120.5(3)
C27 C26 H26 119.7
C26 C27 H27 119.8
C28 C27 C26 120.4(3)
C28 C27 H27 119.8
C27 C28 H28 120.2
C29 C28 C27 119.6(3)
C29 C28 H28 120.2
C28 C29 H29 120.0
C28 C29 C30 120.1(3)
C30 C29 H29 120.0
C25 C30 H30 119.6
C29 C30 C25 120.9(3)
C29 C30 H30 119.6
C32 C31 P1 123.2(2)
C36 C31 C32 118.3(3)
C36 C31 P1 118.4(2)
C31 C32 H32 120.0
C33 C32 C31 120.0(3)
C33 C32 H32 120.0
C32 C33 H33 119.6
C34 C33 C32 120.8(3)
C34 C33 H33 119.6
C33 C34 H34 120.1
C33 C34 C35 119.9(3)
C35 C34 H34 120.1
C34 C35 H35 120.0
C36 C35 C34 120.0(3)
C36 C35 H35 120.0
C31 C36 H36 119.5
C35 C36 C31 120.9(3)
C35 C36 H36 119.5
C38 C37 P1 117.3(2)
C42 C37 C38 119.2(3)
C42 C37 P1 123.5(3)
C37 C38 H38 119.7
C39 C38 C37 120.6(3)
C39 C38 H38 119.7
C38 C39 H39 120.1
C40 C39 C38 119.8(4)
C40 C39 H39 120.1
C39 C40 H40 119.5
C39 C40 C41 121.0(3)
C41 C40 H40 119.5
C40 C41 H41 120.0
C40 C41 C42 120.0(3)
C42 C41 H41 120.0
C37 C42 C41 119.3(3)
C37 C42 H42 120.3
C41 C42 H42 120.3
C44 C43 C48 118.3(3)
C44 C43 P2 118.3(2)
C48 C43 P2 123.4(2)
C43 C44 H44 119.7
C45 C44 C43 120.5(3)
C45 C44 H44 119.7
C44 C45 H45 119.8
C46 C45 C44 120.4(3)
C46 C45 H45 119.8
C45 C46 H46 120.0
C45 C46 C47 119.9(3)
C47 C46 H46 120.0
C46 C47 H47 119.9
C48 C47 C46 120.3(3)
C48 C47 H47 119.9
C43 C48 H48 119.7
C47 C48 C43 120.6(3)
C47 C48 H48 119.7
C50 C49 C54 119.5(3)
C50 C49 P2 123.1(2)
C54 C49 P2 117.4(2)
C49 C50 H50 119.9
C51 C50 C49 120.2(3)
C51 C50 H50 119.9
C50 C51 H51 119.5
C52 C51 C50 120.9(3)
C52 C51 H51 119.5
C51 C52 H52 120.1
C51 C52 C53 119.9(3)
C53 C52 H52 120.1
C52 C53 H53 120.0
C54 C53 C52 120.0(3)
C54 C53 H53 120.0
C49 C54 H54 120.3
C53 C54 C49 119.5(3)
C53 C54 H54 120.3
C56 C55 C60 118.2(3)
C56 C55 P2 122.1(2)
C60 C55 P2 119.7(2)
C55 C56 H56 119.6
C55 C56 C57 120.8(3)
C57 C56 H56 119.6
C56 C57 H57 119.9
C58 C57 C56 120.3(3)
C58 C57 H57 119.9
C57 C58 H58 120.1
C57 C58 C59 119.8(3)
C59 C58 H58 120.1
C58 C59 H59 120.2
C60 C59 C58 119.6(3)
C60 C59 H59 120.2
C55 C60 H60 119.4
C59 C60 C55 121.3(3)
C59 C60 H60 119.4
C1 O1 Ru1 89.1(2)
C1A O1A Ru1 111.0(19)
C1 O2 Ru1 93.4(2)
C9 O3 Ru1 123.3(3)
C9A O4A Ru1 100.2(17)
C25 P1 Ru1 114.36(9)
C31 P1 C25 105.48(13)
C31 P1 Ru1 113.71(10)
C37 P1 C25 103.72(13)
C37 P1 C31 105.11(13)
C37 P1 Ru1 113.43(10)
C43 P2 C55 104.65(13)
C43 P2 Ru1 116.57(9)
C49 P2 C43 104.38(13)
C49 P2 C55 103.36(13)
C49 P2 Ru1 112.98(10)
C55 P2 Ru1 113.57(9)
C17 Ru1 C1 136.57(13)
C17 Ru1 O1 166.20(12)
C17 Ru1 O1A 143.8(6)
C17 Ru1 O2 106.55(12)
C17 Ru1 O3 101.94(13)
C17 Ru1 O4A 70.4(5)
C17 Ru1 P1 85.98(12)
C17 Ru1 P2 91.34(12)
C17A Ru1 C1 121.5(9)
C17A Ru1 C17 16.3(9)
C17A Ru1 O1 150.3(9)
C17A Ru1 O1A 128.8(11)
C17A Ru1 O2 91.7(9)
C17A Ru1 O3 117.0(9)
C17A Ru1 O4A 85.2(11)
C17A Ru1 P1 92.4(11)
C17A Ru1 P2 85.2(11)
O1 Ru1 C1 29.76(10)
O1 Ru1 P1 95.02(6)
O1 Ru1 P2 87.73(6)
O1A Ru1 C1 7.3(6)
O1A Ru1 O1 22.6(6)
O1A Ru1 O2 37.3(6)
O1A Ru1 O3 114.1(6)
O1A Ru1 O4A 145.8(8)
O1A Ru1 P1 91.1(6)
O1A Ru1 P2 91.4(6)
O2 Ru1 C1 30.02(10)
O2 Ru1 O1 59.76(8)
O2 Ru1 O4A 176.9(5)
O2 Ru1 P1 88.70(6)
O2 Ru1 P2 92.63(6)
O3 Ru1 C1 121.38(11)
O3 Ru1 O1 91.84(9)
O3 Ru1 O2 151.20(10)
O3 Ru1 O4A 31.9(5)
O3 Ru1 P1 89.18(7)
O3 Ru1 P2 90.82(7)
O4A Ru1 C1 153.0(5)
O4A Ru1 O1 123.3(5)
O4A Ru1 P1 91.3(5)
O4A Ru1 P2 87.2(5)
P1 Ru1 C1 91.44(7)
P1 Ru1 P2 177.25(3)
P2 Ru1 C1 90.91(7)
C115 C120 H120 119.7
C119 C120 H120 119.7
C119 C120 C115 120.6(3)
C62 C61 Ru2 176.7(3)
O5 C61 C62 120.5(3)
O5 C61 Ru2 56.62(15)
O6 C61 C62 121.3(3)
O6 C61 O5 118.2(3)
O6 C61 Ru2 61.54(16)
O5A C61A C62A 118(4)
O5A C61A O6A 131(5)
O6A C61A C62A 110(4)
C63 C62 C61 121.1(3)
C63 C62 C67 118.8(3)
C67 C62 C61 120.1(3)
C67A C62A C61A 126(3)
C67A C62A C63A 120.0
C63A C62A C61A 114(3)
C62A C67A H67A 120.0
C66A C67A C62A 120.0
C66A C67A H67A 120.0
C67A C66A H66A 120.0
C65A C66A C67A 120.0
C65A C66A H66A 120.0
C66A C65A C64A 120.0
C66A C65A C68A 120.1(9)
C64A C65A C68A 119.7(9)
C65A C64A H64A 120.0
C63A C64A C65A 120.0
C63A C64A H64A 120.0
C62A C63A H63A 120.0
C64A C63A C62A 120.0
C64A C63A H63A 120.0
C62 C63 H63 119.9
C64 C63 C62 120.3(3)
C64 C63 H63 119.9
C63 C64 H64 119.3
C63 C64 C65 121.4(3)
C65 C64 H64 119.3
C64 C65 C66 117.9(3)
C64 C65 C68 120.7(3)
C66 C65 C68 121.3(3)
C65 C66 H66 119.3
C67 C66 C65 121.3(3)
C67 C66 H66 119.3
C62 C67 H67 119.8
C66 C67 C62 120.3(3)
C66 C67 H67 119.8
C65A C68A H68D 109.5
C65A C68A H68E 109.5
C65A C68A H68F 109.5
H68D C68A H68E 109.5
H68D C68A H68F 109.5
H68E C68A H68F 109.5
O7 C69 C70 114.5(3)
O8 C69 C70 120.4(3)
O8 C69 O7 125.0(3)
O7A C69A C70A 126(4)
O7A C69A O8A 111(3)
O8A C69A C70A 123(4)
C71 C70 C69 122.6(4)
C75 C70 C69 118.8(4)
C75 C70 C71 118.6(3)
C71A C70A C69A 126(4)
C71A C70A C75A 120.0
C75A C70A C69A 114(4)
C70A C71A H71A 120.0
C70A C71A C72A 120.0
C72A C71A H71A 120.0
C71A C72A H72A 120.0
C71A C72A C73A 120.0
C73A C72A H72A 120.0
C72A C73A C76A 110(5)
C74A C73A C72A 120.0
C74A C73A C76A 130(5)
C73A C74A H74A 120.0
C75A C74A C73A 120.0
C75A C74A H74A 120.0
C70A C75A H75A 120.0
C74A C75A C70A 120.0
C74A C75A H75A 120.0
C70 C71 H71 119.8
C70 C71 C72 120.3(3)
C72 C71 H71 119.8
C71 C72 H72 119.5
C73 C72 C71 120.9(3)
C73 C72 H72 119.5
C72 C73 C76 121.2(3)
C74 C73 C72 118.0(3)
C74 C73 C76 120.7(3)
C73 C74 H74 119.3
C75 C74 C73 121.5(3)
C75 C74 H74 119.3
C70 C75 H75 119.7
C74 C75 C70 120.7(3)
C74 C75 H75 119.7
C73A C76A H76D 109.5
C73A C76A H76E 109.5
C73A C76A H76F 109.5
H76D C76A H76E 109.5
H76D C76A H76F 109.5
H76E C76A H76F 109.5
C78 C77 Ru2 177.5(3)
C78A C77A Ru2 176(3)
C77 C78 H78 116.1
C77 C78 C79 127.8(3)
C79 C78 H78 116.1
C77A C78A H78A 114.5
C80A C78A C77A 131(4)
C80A C78A H78A 114.5
C80 C79 C78 122.7(3)
C80 C79 C84 117.6(3)
C84 C79 C78 119.7(3)
C79 C80 H80 119.5
C81 C80 C79 120.9(3)
C81 C80 H80 119.5
C81A C80A C78A 126(3)
C81A C80A C79A 120.0
C79A C80A C78A 114(3)
C80A C81A H81A 120.0
C82A C81A C80A 120.0
C82A C81A H81A 120.0
C81A C82A H82A 120.0
C83A C82A C81A 120.0
C83A C82A H82A 120.0
C82A C83A H83A 120.0
C82A C83A C84A 120.0
C84A C83A H83A 120.0
C83A C84A H84A 120.0
C83A C84A C79A 120.0
C79A C84A H84A 120.0
C80A C79A H79A 120.0
C84A C79A C80A 120.0
C84A C79A H79A 120.0
C80 C81 H81 119.9
C82 C81 C80 120.2(4)
C82 C81 H81 119.9
C81 C82 H82 120.1
C83 C82 C81 119.8(4)
C83 C82 H82 120.1
C82 C83 H83 119.9
C82 C83 C84 120.3(3)
C84 C83 H83 119.9
C79 C84 H84 119.5
C83 C84 C79 121.1(3)
C83 C84 H84 119.5
C86 C85 C90 119.3(3)
C86 C85 P3 118.2(2)
C90 C85 P3 122.3(2)
C85 C86 H86 120.0
C87 C86 C85 120.0(3)
C87 C86 H86 120.0
C86 C87 H87 119.7
C88 C87 C86 120.7(3)
C88 C87 H87 119.7
C87 C88 H88 120.2
C89 C88 C87 119.5(3)
C89 C88 H88 120.2
C88 C89 H89 119.7
C88 C89 C90 120.7(3)
C90 C89 H89 119.7
C85 C90 H90 120.1
C89 C90 C85 119.8(3)
C89 C90 H90 120.1
C92 C91 C96 118.9(3)
C92 C91 P3 121.9(2)
C96 C91 P3 119.2(2)
C91 C92 H92 119.7
C91 C92 C93 120.7(3)
C93 C92 H92 119.7
C92 C93 H93 120.0
C94 C93 C92 120.0(3)
C94 C93 H93 120.0
C93 C94 H94 120.2
C93 C94 C95 119.7(3)
C95 C94 H94 120.2
C94 C95 H95 119.7
C96 C95 C94 120.6(3)
C96 C95 H95 119.7
C91 C96 H96 119.9
C95 C96 C91 120.2(3)
C95 C96 H96 119.9
C98 C97 C102 119.2(3)
C98 C97 P3 122.7(2)
C102 C97 P3 118.1(2)
C97 C98 H98 119.8
C97 C98 C99 120.5(3)
C99 C98 H98 119.8
C98 C99 H99 120.0
C100 C99 C98 119.9(3)
C100 C99 H99 120.0
C99 C100 H100 120.1
C101 C100 C99 119.8(3)
C101 C100 H100 120.1
C100 C101 H101 119.7
C100 C101 C102 120.6(3)
C102 C101 H101 119.7
C97 C102 H102 120.1
C101 C102 C97 119.9(3)
C101 C102 H102 120.1
C104 C103 P4 119.7(2)
C108 C103 C104 118.7(2)
C108 C103 P4 121.6(2)
C103 C104 H104 119.8
C105 C104 C103 120.4(3)
C105 C104 H104 119.8
C104 C105 H105 119.8
C106 C105 C104 120.4(3)
C106 C105 H105 119.8
C105 C106 H106 120.1
C107 C106 C105 119.8(3)
C107 C106 H106 120.1
C106 C107 H107 120.0
C106 C107 C108 120.1(3)
C108 C107 H107 120.0
C103 C108 C107 120.6(3)
C103 C108 H108 119.7
C107 C108 H108 119.7
C110 C109 P4 118.7(2)
C114 C109 C110 118.9(3)
C114 C109 P4 122.4(2)
C109 C110 H110 120.0
C111 C110 C109 120.0(3)
C111 C110 H110 120.0
C110 C111 H111 119.7
C112 C111 C110 120.7(3)
C112 C111 H111 119.7
C111 C112 H112 120.0
C113 C112 C111 119.9(3)
C113 C112 H112 120.0
C112 C113 H113 120.2
C112 C113 C114 119.7(3)
C114 C113 H113 120.2
C109 C114 H114 119.6
C113 C114 C109 120.9(3)
C113 C114 H114 119.6
C120 C115 C116 119.0(3)
C120 C115 P4 122.8(2)
C116 C115 P4 117.99(19)
C115 C116 H116 120.0
C117 C116 C115 120.0(3)
C117 C116 H116 120.0
C116 C117 H117 119.8
C118 C117 C116 120.3(3)
C118 C117 H117 119.8
C117 C118 H118 120.1
C117 C118 C119 119.8(3)
C119 C118 H118 120.1
C120 C119 C118 120.1(3)
C120 C119 H119 119.9
C118 C119 H119 119.9
C61 O5 Ru2 93.16(19)
C61 O6 Ru2 88.72(19)
C61A O6A Ru2 124(4)
C69 O7 Ru2 127.0(2)
C69A O7A Ru2 93(3)
C69A O8A Ru2 100(2)
C85 P3 C91 102.65(12)
C85 P3 C97 104.47(12)
C85 P3 Ru2 116.84(9)
C91 P3 C97 104.82(13)
C91 P3 Ru2 114.69(9)
C97 P3 Ru2 112.07(9)
C103 P4 Ru2 113.21(8)
C109 P4 C103 102.48(12)
C109 P4 Ru2 117.83(9)
C115 P4 C103 102.74(12)
C115 P4 C109 104.36(12)
C115 P4 Ru2 114.43(9)
C77 Ru2 C61 136.67(12)
C77 Ru2 O5 106.66(10)
C77 Ru2 O6 165.72(11)
C77 Ru2 O6A 139.1(12)
C77 Ru2 O7 100.65(11)
C77 Ru2 O7A 125.3(7)
C77 Ru2 O8A 71.8(9)
C77 Ru2 P3 86.99(9)
C77 Ru2 P4 90.48(9)
C77A Ru2 C61 97.2(13)
C77A Ru2 C77 39.9(13)
C77A Ru2 O5 68.1(12)
C77A Ru2 O6 125.8(13)
C77A Ru2 O6A 100.0(17)
C77A Ru2 O7 139.8(13)
C77A Ru2 O7A 165.2(14)
C77A Ru2 O8A 110.3(15)
C77A Ru2 P3 94.3(13)
C77A Ru2 P4 82.9(13)
O5 Ru2 C61 30.22(9)
O5 Ru2 O6 59.96(7)
O5 Ru2 O7A 125.3(7)
O5 Ru2 P3 86.20(6)
O5 Ru2 P4 93.33(6)
O6 Ru2 C61 29.74(9)
O6 Ru2 O7A 68.9(7)
O6 Ru2 P3 96.47(5)
O6 Ru2 P4 85.68(5)
O6A Ru2 C61 3.3(11)
O6A Ru2 O5 32.5(11)
O6A Ru2 O6 27.6(11)
O6A Ru2 O7 120.0(11)
O6A Ru2 O7A 94.2(13)
O6A Ru2 O8A 149.0(14)
O6A Ru2 P3 89.7(10)
O6A Ru2 P4 91.3(10)
O7 Ru2 C61 122.66(11)
O7 Ru2 O5 152.06(8)
O7 Ru2 O6 93.25(8)
O7 Ru2 O7A 26.9(7)
O7 Ru2 O8A 29.6(9)
O7 Ru2 P3 89.44(6)
O7 Ru2 P4 92.26(6)
O7A Ru2 C61 97.1(7)
O7A Ru2 P3 81.3(6)
O7A Ru2 P4 101.2(6)
O8A Ru2 C61 151.2(9)
O8A Ru2 O5 178.4(9)
O8A Ru2 O6 121.5(9)
O8A Ru2 O7A 56.3(11)
O8A Ru2 P3 94.3(9)
O8A Ru2 P4 86.1(9)
P3 Ru2 C61 91.79(8)
P3 Ru2 P4 177.18(3)
P4 Ru2 C61 89.18(8)

loop_
_geom_bond_atom_site_label_1
_geom_bond_atom_site_label_2
_geom_bond_distance
C1 C2 1.485(6)
C1 O1 1.276(4)
C1 O2 1.288(4)
C1 Ru1 2.570(4)
C1A C2A 1.69(5)
C1A O1A 1.26(3)
C1A O2A 1.13(3)
C2 C3 1.386(5)
C2 C7 1.378(5)
C2A C3A 1.3900
C2A C7A 1.3900
C3A H3A 0.9300
C3A C4A 1.3900
C4A H4A 0.9300
C4A C5A 1.3900
C5A C6A 1.3900
C6A H6A 0.9300
C6A C7A 1.3900
C7A H7A 0.9300
C3 H3 0.9300
C3 C4 1.392(5)
C4 H4 0.9300
C4 C5 1.390(5)
C5 C6 1.392(5)
C5 C8 1.499(6)
C6 H6 0.9300
C6 C7 1.385(5)
C7 H7 0.9300
C8 H8A 0.9599
C8 H8B 0.9600
C8 H8C 0.9600
C8 H8AA 0.9599
C8 H8AB 0.9599
C8 H8AC 0.9600
C9 C10 1.521(5)
C9 O3 1.276(4)
C9 O4 1.221(4)
C9A C10A 1.55(4)
C9A O3A 1.26(3)
C9A O4A 1.41(3)
C10 C11 1.389(5)
C10 C15 1.381(5)
C10A C11A 1.3900
C10A C15A 1.3900
C11A H11A 0.9300
C11A C12A 1.3900
C12A H12A 0.9300
C12A C13A 1.3900
C13A C14A 1.3900
C13A C16A 1.524(19)
C14A H14A 0.9300
C14A C15A 1.3900
C15A H15A 0.9300
C11 H11 0.9300
C11 C12 1.389(5)
C12 H12 0.9300
C12 C13 1.391(5)
C13 C14 1.382(5)
C13 C16 1.501(5)
C14 H14 0.9300
C14 C15 1.368(5)
C15 H15 0.9300
C16 H16A 0.9600
C16 H16B 0.9600
C16 H16C 0.9600
C16A H16D 0.9600
C16A H16E 0.9600
C16A H16F 0.9600
C17 C18 1.302(5)
C17 Ru1 1.797(4)
C17A C18A 1.69(4)
C17A Ru1 1.70(4)
C18 H18 0.9300
C18 C19 1.482(5)
C18A H18A 0.9300
C18A C24A 1.43(3)
C19 C20 1.397(5)
C19 C24 1.394(5)
C20 H20 0.9300
C20 C21 1.379(5)
C21 H21 0.9300
C21 C22 1.360(5)
C22 H22 0.9300
C22 C23 1.393(5)
C23 H23 0.9300
C23 C24 1.368(5)
C24 H24 0.9300
C24A C19A 1.3900
C24A C23A 1.3900
C19A H19A 0.9300
C19A C20A 1.3900
C20A H20A 0.9300
C20A C21A 1.3900
C21A H21A 0.9300
C21A C22A 1.3900
C22A H22A 0.9300
C22A C23A 1.3900
C23A H23A 0.9300
C25 C26 1.388(4)
C25 C30 1.388(4)
C25 P1 1.830(3)
C26 H26 0.9300
C26 C27 1.386(4)
C27 H27 0.9300
C27 C28 1.379(4)
C28 H28 0.9300
C28 C29 1.379(4)
C29 H29 0.9300
C29 C30 1.386(4)
C30 H30 0.9300
C31 C32 1.399(4)
C31 C36 1.395(4)
C31 P1 1.824(3)
C32 H32 0.9300
C32 C33 1.384(4)
C33 H33 0.9300
C33 C34 1.368(4)
C34 H34 0.9300
C34 C35 1.383(4)
C35 H35 0.9300
C35 C36 1.374(4)
C36 H36 0.9300
C37 C38 1.403(4)
C37 C42 1.392(4)
C37 P1 1.819(3)
C38 H38 0.9300
C38 C39 1.375(4)
C39 H39 0.9300
C39 C40 1.369(5)
C40 H40 0.9300
C40 C41 1.376(5)
C41 H41 0.9300
C41 C42 1.399(5)
C42 H42 0.9300
C43 C44 1.395(4)
C43 C48 1.400(4)
C43 P2 1.827(3)
C44 H44 0.9300
C44 C45 1.387(4)
C45 H45 0.9300
C45 C46 1.375(4)
C46 H46 0.9300
C46 C47 1.381(4)
C47 H47 0.9300
C47 C48 1.381(4)
C48 H48 0.9300
C49 C50 1.386(4)
C49 C54 1.395(4)
C49 P2 1.825(3)
C50 H50 0.9300
C50 C51 1.383(4)
C51 H51 0.9300
C51 C52 1.358(5)
C52 H52 0.9300
C52 C53 1.395(5)
C53 H53 0.9300
C53 C54 1.393(4)
C54 H54 0.9300
C55 C56 1.383(4)
C55 C60 1.393(4)
C55 P2 1.829(3)
C56 H56 0.9300
C56 C57 1.388(4)
C57 H57 0.9300
C57 C58 1.374(4)
C58 H58 0.9300
C58 C59 1.385(4)
C59 H59 0.9300
C59 C60 1.381(4)
C60 H60 0.9300
O1 Ru1 2.251(2)
O1A Ru1 1.933(19)
O2 Ru1 2.148(2)
O3 Ru1 2.013(3)
O4A Ru1 2.19(2)
P1 Ru1 2.3733(7)
P2 Ru1 2.3883(7)
C120 H120 0.9300
C120 C115 1.392(3)
C120 C119 1.382(4)
C61 C62 1.479(4)
C61 O5 1.285(4)
C61 O6 1.265(4)
C61 Ru2 2.549(3)
C61A C62A 1.54(6)
C61A O5A 1.23(5)
C61A O6A 1.23(5)
C62 C63 1.387(4)
C62 C67 1.391(4)
C62A C67A 1.3900
C62A C63A 1.3900
C67A H67A 0.9300
C67A C66A 1.3900
C66A H66A 0.9300
C66A C65A 1.3900
C65A C64A 1.3900
C65A C68A 1.53(2)
C64A H64A 0.9300
C64A C63A 1.3900
C63A H63A 0.9300
C63 H63 0.9300
C63 C64 1.387(4)
C64 H64 0.9300
C64 C65 1.387(5)
C65 C66 1.387(4)
C65 C68 1.509(4)
C66 H66 0.9300
C66 C67 1.385(4)
C67 H67 0.9300
C68 H68A 0.9600
C68 H68B 0.9600
C68 H68C 0.9600
C68A H68D 0.9600
C68A H68E 0.9600
C68A H68F 0.9600
C69 C70 1.495(4)
C69 O7 1.293(4)
C69 O8 1.235(4)
C69A C70A 1.523(19)
C69A O7A 1.16(5)
C69A O8A 1.38(5)
C70 C71 1.390(5)
C70 C75 1.389(4)
C70A C71A 1.3900
C70A C75A 1.3900
C71A H71A 0.9300
C71A C72A 1.3900
C72A H72A 0.9300
C72A C73A 1.3900
C73A C74A 1.3900
C73A C76A 1.56(6)
C74A H74A 0.9300
C74A C75A 1.3900
C75A H75A 0.9300
C71 H71 0.9300
C71 C72 1.393(5)
C72 H72 0.9300
C72 C73 1.391(5)
C73 C74 1.384(5)
C73 C76 1.504(5)
C74 H74 0.9300
C74 C75 1.378(5)
C75 H75 0.9300
C76 H76A 0.9600
C76 H76B 0.9600
C76 H76C 0.9600
C76A H76D 0.9600
C76A H76E 0.9600
C76A H76F 0.9600
C77 C78 1.310(4)
C77 Ru2 1.796(3)
C77A C78A 1.44(5)
C77A Ru2 1.72(4)
C78 H78 0.9300
C78 C79 1.472(4)
C78A H78A 0.9300
C78A C80A 1.43(5)
C79 C80 1.395(4)
C79 C84 1.397(4)
C80 H80 0.9300
C80 C81 1.386(5)
C80A C81A 1.3900
C80A C79A 1.3900
C81A H81A 0.9300
C81A C82A 1.3900
C82A H82A 0.9300
C82A C83A 1.3900
C83A H83A 0.9300
C83A C84A 1.3900
C84A H84A 0.9300
C84A C79A 1.3900
C79A H79A 0.9300
C81 H81 0.9300
C81 C82 1.378(5)
C82 H82 0.9300
C82 C83 1.372(5)
C83 H83 0.9300
C83 C84 1.384(5)
C84 H84 0.9300
C85 C86 1.390(4)
C85 C90 1.395(4)
C85 P3 1.826(3)
C86 H86 0.9300
C86 C87 1.382(4)
C87 H87 0.9300
C87 C88 1.381(4)
C88 H88 0.9300
C88 C89 1.377(4)
C89 H89 0.9300
C89 C90 1.385(4)
C90 H90 0.9300
C91 C92 1.384(4)
C91 C96 1.396(4)
C91 P3 1.826(3)
C92 H92 0.9300
C92 C93 1.389(4)
C93 H93 0.9300
C93 C94 1.380(4)
C94 H94 0.9300
C94 C95 1.382(4)
C95 H95 0.9300
C95 C96 1.381(4)
C96 H96 0.9300
C97 C98 1.379(4)
C97 C102 1.394(4)
C97 P3 1.830(3)
C98 H98 0.9300
C98 C99 1.390(4)
C99 H99 0.9300
C99 C100 1.380(4)
C100 H100 0.9300
C100 C101 1.372(5)
C101 H101 0.9300
C101 C102 1.384(4)
C102 H102 0.9300
C103 C104 1.392(4)
C103 C108 1.390(4)
C103 P4 1.838(3)
C104 H104 0.9300
C104 C105 1.388(4)
C105 H105 0.9300
C105 C106 1.381(4)
C106 H106 0.9300
C106 C107 1.378(4)
C107 H107 0.9300
C107 C108 1.393(4)
C108 H108 0.9300
C109 C110 1.393(4)
C109 C114 1.389(4)
C109 P4 1.837(3)
C110 H110 0.9300
C110 C111 1.384(4)
C111 H111 0.9300
C111 C112 1.380(4)
C112 H112 0.9300
C112 C113 1.379(4)
C113 H113 0.9300
C113 C114 1.387(4)
C114 H114 0.9300
C115 C116 1.394(4)
C115 P4 1.818(3)
C116 H116 0.9300
C116 C117 1.391(4)
C117 H117 0.9300
C117 C118 1.381(4)
C118 H118 0.9300
C118 C119 1.384(4)
C119 H119 0.9300
O5 Ru2 2.1316(19)
O6 Ru2 2.2414(19)
O6A Ru2 1.98(3)
O7 Ru2 2.025(2)
O7A Ru2 2.36(3)
O8A Ru2 2.07(3)
P3 Ru2 2.3778(7)
P4 Ru2 2.4061(7)

loop_
_geom_torsion_atom_site_label_1
_geom_torsion_atom_site_label_2
_geom_torsion_atom_site_label_3
_geom_torsion_atom_site_label_4
_geom_torsion
C1 C2 C3 C4 -178.5(5)
C1 C2 C7 C6 -179.6(5)
C1 O1 Ru1 C17 9.4(6)
C1 O1 Ru1 C17A 20(2)
C1 O1 Ru1 O1A -3.3(15)
C1 O1 Ru1 O2 1.44(17)
C1 O1 Ru1 O3 -173.45(18)
C1 O1 Ru1 O4A -179.0(6)
C1 O1 Ru1 P1 -84.11(17)
C1 O1 Ru1 P2 95.81(17)
C1 O2 Ru1 C17 -179.4(2)
C1 O2 Ru1 C17A -172.5(11)
C1 O2 Ru1 O1 -1.43(16)
C1 O2 Ru1 O1A 1.6(10)
C1 O2 Ru1 O3 9.2(3)
C1 O2 Ru1 P1 95.14(17)
C1 O2 Ru1 P2 -87.26(17)
C1A C2A C3A C4A -180(4)
C1A C2A C7A C6A 180(4)
C1A O1A Ru1 C1 10(4)
C1A O1A Ru1 C17 2(2)
C1A O1A Ru1 C17A 11(3)
C1A O1A Ru1 O1 177(3)
C1A O1A Ru1 O2 3.8(14)
C1A O1A Ru1 O3 -172.2(16)
C1A O1A Ru1 O4A -176.6(16)
C1A O1A Ru1 P1 -82.6(18)
C1A O1A Ru1 P2 96.3(18)
C2 C1 O1 Ru1 176.7(4)
C2 C1 O2 Ru1 -176.6(4)
C2 C3 C4 C5 -1.7(6)
C2A C1A O1A Ru1 178(2)
C2A C3A C4A C5A 0.0
C3A C2A C7A C6A 0.0
C3A C4A C5A C6A 0.0
C4A C5A C6A C7A 0.0
C5A C6A C7A C2A 0.0
C7A C2A C3A C4A 0.0
C3 C2 C7 C6 1.3(5)
C3 C4 C5 C6 0.8(5)
C3 C4 C5 C8 -177.9(6)
C4 C5 C6 C7 1.2(5)
C5 C6 C7 C2 -2.3(5)
C7 C2 C3 C4 0.6(5)
C8 C5 C6 C7 179.8(5)
C9 C10 C11 C12 -174.4(4)
C9 C10 C15 C14 175.7(4)
C9 O3 Ru1 C1 -174.0(2)
C9 O3 Ru1 C17 9.1(3)
C9 O3 Ru1 C17A 2.6(13)
C9 O3 Ru1 O1 -170.2(2)
C9 O3 Ru1 O1A -174.3(7)
C9 O3 Ru1 O2 -179.4(2)
C9 O3 Ru1 O4A 1.0(10)
C9 O3 Ru1 P1 94.8(2)
C9 O3 Ru1 P2 -82.4(2)
C9A C10A C11A C12A -175(3)
C9A C10A C15A C14A 174(3)
C9A O4A Ru1 C1 13(2)
C9A O4A Ru1 C17 -167.6(15)
C9A O4A Ru1 C17A -174.6(18)
C9A O4A Ru1 O1 14.5(16)
C9A O4A Ru1 O1A 12(2)
C9A O4A Ru1 O3 4.0(11)
C9A O4A Ru1 P1 -82.3(14)
C9A O4A Ru1 P2 100.0(14)
C10 C9 O3 Ru1 -179.4(2)
C10 C11 C12 C13 -0.7(5)
C10A C9A O4A Ru1 178(2)
C10A C11A C12A C13A 0.0
C11A C10A C15A C14A 0.0
C11A C12A C13A C14A 0.0
C11A C12A C13A C16A 170(5)
C12A C13A C14A C15A 0.0
C13A C14A C15A C10A 0.0
C15A C10A C11A C12A 0.0
C11 C10 C15 C14 -0.5(5)
C11 C12 C13 C14 -1.2(5)
C11 C12 C13 C16 177.8(6)
C12 C13 C14 C15 2.3(5)
C13 C14 C15 C10 -1.4(5)
C15 C10 C11 C12 1.5(5)
C16 C13 C14 C15 -176.8(7)
C16A C13A C14A C15A -170(5)
C17 C18 C19 C20 -176.5(4)
C17 C18 C19 C24 6.0(6)
C17A C18A C24A C19A 4(3)
C17A C18A C24A C23A -177(2)
C18 C19 C20 C21 -177.5(4)
C18 C19 C24 C23 177.4(4)
C18A C17A Ru1 C1 5(3)
C18A C17A Ru1 C17 165(6)
C18A C17A Ru1 O1 -6(4)
C18A C17A Ru1 O1A 5(3)
C18A C17A Ru1 O2 10(2)
C18A C17A Ru1 O3 -171.1(19)
C18A C17A Ru1 O4A -170(3)
C18A C17A Ru1 P1 99(2)
C18A C17A Ru1 P2 -83(2)
C18A C24A C19A C20A 179(2)
C18A C24A C23A C22A -178(3)
C19 C20 C21 C22 0.1(6)
C20 C19 C24 C23 -0.2(5)
C20 C21 C22 C23 -0.4(6)
C21 C22 C23 C24 0.4(6)
C22 C23 C24 C19 -0.1(6)
C24 C19 C20 C21 0.2(5)
C24A C19A C20A C21A 0.0
C19A C24A C23A C22A 0.0
C19A C20A C21A C22A 0.0
C20A C21A C22A C23A 0.0
C21A C22A C23A C24A 0.0
C23A C24A C19A C20A 0.0
C25 C26 C27 C28 -1.2(5)
C25 P1 Ru1 C1 -145.12(13)
C25 P1 Ru1 C17 78.29(15)
C25 P1 Ru1 C17A 93.3(9)
C25 P1 Ru1 O1 -115.53(12)
C25 P1 Ru1 O1A -137.8(6)
C25 P1 Ru1 O2 -175.02(12)
C25 P1 Ru1 O3 -23.75(13)
C25 P1 Ru1 O4A 8.0(5)
C26 C25 C30 C29 0.6(4)
C26 C25 P1 C31 -119.7(2)
C26 C25 P1 C37 -9.5(3)
C26 C25 P1 Ru1 114.6(2)
C26 C27 C28 C29 0.3(5)
C27 C28 C29 C30 1.0(5)
C28 C29 C30 C25 -1.5(4)
C30 C25 C26 C27 0.8(5)
C30 C25 P1 C31 64.6(2)
C30 C25 P1 C37 174.8(2)
C30 C25 P1 Ru1 -61.1(2)
C31 C32 C33 C34 -0.8(5)
C31 P1 Ru1 C1 93.62(13)
C31 P1 Ru1 C17 -42.97(15)
C31 P1 Ru1 C17A -28.0(9)
C31 P1 Ru1 O1 123.21(11)
C31 P1 Ru1 O1A 100.9(6)
C31 P1 Ru1 O2 63.72(12)
C31 P1 Ru1 O3 -145.01(12)
C31 P1 Ru1 O4A -113.2(5)
C32 C31 C36 C35 1.5(5)
C32 C31 P1 C25 -2.3(3)
C32 C31 P1 C37 -111.5(2)
C32 C31 P1 Ru1 123.8(2)
C32 C33 C34 C35 0.0(5)
C33 C34 C35 C36 1.6(5)
C34 C35 C36 C31 -2.4(5)
C36 C31 C32 C33 0.1(4)
C36 C31 P1 C25 178.6(2)
C36 C31 P1 C37 69.3(3)
C36 C31 P1 Ru1 -55.3(2)
C37 C38 C39 C40 -1.3(5)
C37 P1 Ru1 C1 -26.43(13)
C37 P1 Ru1 C17 -163.02(15)
C37 P1 Ru1 C17A -148.0(9)
C37 P1 Ru1 O1 3.17(12)
C37 P1 Ru1 O1A -19.1(6)
C37 P1 Ru1 O2 -56.33(12)
C37 P1 Ru1 O3 94.95(13)
C37 P1 Ru1 O4A 126.7(5)
C38 C37 C42 C41 0.1(4)
C38 C37 P1 C25 74.7(2)
C38 C37 P1 C31 -174.8(2)
C38 C37 P1 Ru1 -50.0(2)
C38 C39 C40 C41 1.8(5)
C39 C40 C41 C42 -1.4(5)
C40 C41 C42 C37 0.4(5)
C42 C37 C38 C39 0.4(5)
C42 C37 P1 C25 -103.6(3)
C42 C37 P1 C31 7.0(3)
C42 C37 P1 Ru1 131.8(2)
C43 C44 C45 C46 -2.2(5)
C43 P2 Ru1 C1 -139.52(13)
C43 P2 Ru1 C17 -2.89(15)
C43 P2 Ru1 C17A -18.0(9)
C43 P2 Ru1 O1 -169.11(12)
C43 P2 Ru1 O1A -146.8(6)
C43 P2 Ru1 O2 -109.53(12)
C43 P2 Ru1 O3 99.07(13)
C43 P2 Ru1 O4A 67.4(5)
C44 C43 C48 C47 -0.5(4)
C44 C43 P2 C49 64.2(2)
C44 C43 P2 C55 172.5(2)
C44 C43 P2 Ru1 -61.1(2)
C44 C45 C46 C47 1.0(5)
C45 C46 C47 C48 0.4(5)
C46 C47 C48 C43 -0.6(4)
C48 C43 C44 C45 1.9(4)
C48 C43 P2 C49 -117.4(2)
C48 C43 P2 C55 -9.1(3)
C48 C43 P2 Ru1 117.2(2)
C49 C50 C51 C52 1.8(5)
C49 P2 Ru1 C1 99.57(13)
C49 P2 Ru1 C17 -123.80(15)
C49 P2 Ru1 C17A -138.9(9)
C49 P2 Ru1 O1 69.98(12)
C49 P2 Ru1 O1A 92.3(6)
C49 P2 Ru1 O2 129.56(12)
C49 P2 Ru1 O3 -21.83(13)
C49 P2 Ru1 O4A -53.5(5)
C50 C49 C54 C53 0.1(5)
C50 C49 P2 C43 10.2(3)
C50 C49 P2 C55 -99.0(3)
C50 C49 P2 Ru1 137.8(2)
C50 C51 C52 C53 -2.4(5)
C51 C52 C53 C54 1.8(5)
C52 C53 C54 C49 -0.7(5)
C54 C49 C50 C51 -0.7(5)
C54 C49 P2 C43 -171.6(2)
C54 C49 P2 C55 79.1(3)
C54 C49 P2 Ru1 -44.0(3)
C55 C56 C57 C58 -0.8(5)
C55 P2 Ru1 C1 -17.74(13)
C55 P2 Ru1 C17 118.89(15)
C55 P2 Ru1 C17A 103.8(9)
C55 P2 Ru1 O1 -47.33(12)
C55 P2 Ru1 O1A -25.0(6)
C55 P2 Ru1 O2 12.25(12)
C55 P2 Ru1 O3 -139.14(13)
C55 P2 Ru1 O4A -170.8(5)
C56 C55 C60 C59 -0.2(4)
C56 C55 P2 C43 -113.0(3)
C56 C55 P2 C49 -4.0(3)
C56 C55 P2 Ru1 118.8(2)
C56 C57 C58 C59 -0.6(5)
C57 C58 C59 C60 1.6(5)
C58 C59 C60 C55 -1.1(4)
C60 C55 C56 C57 1.2(5)
C60 C55 P2 C43 70.1(2)
C60 C55 P2 C49 179.1(2)
C60 C55 P2 Ru1 -58.1(2)
O1 C1 C2 C3 -22.9(6)
O1 C1 C2 C7 158.0(4)
O1 C1 O2 Ru1 2.5(3)
O1 C1 Ru1 C17 -176.7(2)
O1 C1 Ru1 C17A -168.7(13)
O1 C1 Ru1 O1A 10(5)
O1 C1 Ru1 O2 -177.5(3)
O1 C1 Ru1 O3 7.7(2)
O1 C1 Ru1 O4A 1.8(11)
O1 C1 Ru1 P1 97.59(16)
O1 C1 Ru1 P2 -83.83(16)
O1A C1A C2A C3A -26(4)
O1A C1A C2A C7A 154(3)
O2 C1 C2 C3 156.1(4)
O2 C1 C2 C7 -23.0(6)
O2 C1 O1 Ru1 -2.3(3)
O2 C1 Ru1 C17 0.8(3)
O2 C1 Ru1 C17A 8.8(13)
O2 C1 Ru1 O1 177.5(3)
O2 C1 Ru1 O1A -172(5)
O2 C1 Ru1 O3 -174.81(16)
O2 C1 Ru1 O4A 179.3(11)
O2 C1 Ru1 P1 -84.89(17)
O2 C1 Ru1 P2 93.68(17)
O2A C1A C2A C3A 154(3)
O2A C1A C2A C7A -26(4)
O2A C1A O1A Ru1 -1(5)
O3 C9 C10 C11 -27.0(5)
O3 C9 C10 C15 157.1(4)
O3A C9A C10A C11A -33(4)
O3A C9A C10A C15A 152(3)
O3A C9A O4A Ru1 4(2)
O4 C9 C10 C11 152.9(3)
O4 C9 C10 C15 -23.0(5)
O4 C9 O3 Ru1 0.7(5)
O4A C9A C10A C11A 154(2)
O4A C9A C10A C15A -20(4)
P1 C25 C26 C27 -175.0(2)
P1 C25 C30 C29 176.4(2)
P1 C31 C32 C33 -179.1(2)
P1 C31 C36 C35 -179.2(3)
P1 C37 C38 C39 -177.9(2)
P1 C37 C42 C41 178.3(2)
P2 C43 C44 C45 -179.7(2)
P2 C43 C48 C47 -178.9(2)
P2 C49 C50 C51 177.5(2)
P2 C49 C54 C53 -178.1(2)
P2 C55 C56 C57 -175.7(3)
P2 C55 C60 C59 176.7(2)
Ru1 C17A C18A C24A -174(2)
C120 C115 C116 C117 -1.0(4)
C120 C115 P4 C103 91.6(2)
C120 C115 P4 C109 -15.0(3)
C120 C115 P4 Ru2 -145.3(2)
C61 C62 C63 C64 178.7(4)
C61 C62 C67 C66 -179.4(4)
C61 O5 Ru2 C77 174.14(19)
C61 O5 Ru2 C77A 163.6(14)
C61 O5 Ru2 O6 -0.42(17)
C61 O5 Ru2 O6A -5(2)
C61 O5 Ru2 O7 -18.5(3)
C61 O5 Ru2 O7A -23.6(8)
C61 O5 Ru2 P3 -100.15(17)
C61 O5 Ru2 P4 82.64(17)
C61 O6 Ru2 C77 -21.2(5)
C61 O6 Ru2 C77A -17.9(15)
C61 O6 Ru2 O5 0.43(17)
C61 O6 Ru2 O6A 5(2)
C61 O6 Ru2 O7 172.03(18)
C61 O6 Ru2 O7A 160.3(7)
C61 O6 Ru2 O8A -178.7(10)
C61 O6 Ru2 P3 82.23(17)
C61 O6 Ru2 P4 -95.94(17)
C61A C62A C67A C66A -176(6)
C61A C62A C63A C64A 177(5)
C61A O6A Ru2 C61 -54(18)
C61A O6A Ru2 C77 -11(5)
C61A O6A Ru2 C77A -20(4)
C61A O6A Ru2 O5 -9(3)
C61A O6A Ru2 O6 179(5)
C61A O6A Ru2 O7 163(3)
C61A O6A Ru2 O7A 155(4)
C61A O6A Ru2 O8A 172(3)
C61A O6A Ru2 P3 74(4)
C61A O6A Ru2 P4 -103(4)
C62 C61 O5 Ru2 -178.2(3)
C62 C61 O6 Ru2 178.2(3)
C62 C63 C64 C65 0.8(5)
C62A C61A O6A Ru2 173(3)
C62A C67A C66A C65A 0.0
C67A C62A C63A C64A 0.0
C67A C66A C65A C64A 0.0
C67A C66A C65A C68A -175(11)
C66A C65A C64A C63A 0.0
C65A C64A C63A C62A 0.0
C63A C62A C67A C66A 0.0
C63 C62 C67 C66 -0.3(5)
C63 C64 C65 C66 -0.7(6)
C63 C64 C65 C68 178.3(7)
C64 C65 C66 C67 0.0(6)
C65 C66 C67 C62 0.5(6)
C67 C62 C63 C64 -0.4(5)
C68 C65 C66 C67 -179.0(8)
C68A C65A C64A C63A 175(11)
C69 C70 C71 C72 -177.5(3)
C69 C70 C75 C74 176.9(3)
C69 O7 Ru2 C61 163.5(2)
C69 O7 Ru2 C77 -17.9(3)
C69 O7 Ru2 C77A -9(2)
C69 O7 Ru2 O5 174.5(2)
C69 O7 Ru2 O6 158.8(2)
C69 O7 Ru2 O6A 165.9(12)
C69 O7 Ru2 O7A -176.3(15)
C69 O7 Ru2 O8A -5.1(18)
C69 O7 Ru2 P3 -104.7(2)
C69 O7 Ru2 P4 73.0(2)
C69A C70A C71A C72A -177(4)
C69A C70A C75A C74A 177(4)
C69A O7A Ru2 C61 170(3)
C69A O7A Ru2 C77 -19(3)
C69A O7A Ru2 C77A -25(7)
C69A O7A Ru2 O5 -178(3)
C69A O7A Ru2 O6 161(3)
C69A O7A Ru2 O6A 172(3)
C69A O7A Ru2 O7 7(2)
C69A O7A Ru2 O8A 2(3)
C69A O7A Ru2 P3 -99(3)
C69A O7A Ru2 P4 80(3)
C69A O8A Ru2 C61 -27(4)
C69A O8A Ru2 C77 160(3)
C69A O8A Ru2 C77A 171(3)
C69A O8A Ru2 O6 -26(3)
C69A O8A Ru2 O6A -22(4)
C69A O8A Ru2 O7 -7(2)
C69A O8A Ru2 O7A -2(2)
C69A O8A Ru2 P3 75(3)
C69A O8A Ru2 P4 -108(3)
C70 C69 O7 Ru2 171.53(19)
C70 C71 C72 C73 0.7(5)
C70A C69A O7A Ru2 177(4)
C70A C69A O8A Ru2 -177(4)
C70A C71A C72A C73A 0.0
C71A C70A C75A C74A 0.0
C71A C72A C73A C74A 0.0
C71A C72A C73A C76A -178(5)
C72A C73A C74A C75A 0.0
C73A C74A C75A C70A 0.0
C75A C70A C71A C72A 0.0
C71 C70 C75 C74 0.5(5)
C71 C72 C73 C74 0.5(5)
C71 C72 C73 C76 -178.4(4)
C72 C73 C74 C75 -1.2(5)
C73 C74 C75 C70 0.7(5)
C75 C70 C71 C72 -1.2(5)
C76 C73 C74 C75 177.7(4)
C76A C73A C74A C75A 177(6)
C77 C78 C79 C80 2.4(5)
C77 C78 C79 C84 -178.1(3)
C77A C78A C80A C81A -178(3)
C77A C78A C80A C79A 3(6)
C78 C79 C80 C81 177.9(3)
C78 C79 C84 C83 -178.3(3)
C78A C80A C81A C82A -179(4)
C78A C80A C79A C84A 179(4)
C79 C80 C81 C82 0.3(5)
C80 C79 C84 C83 1.2(5)
C80 C81 C82 C83 1.5(5)
C80A C81A C82A C83A 0.0
C81A C80A C79A C84A 0.0
C81A C82A C83A C84A 0.0
C82A C83A C84A C79A 0.0
C83A C84A C79A C80A 0.0
C79A C80A C81A C82A 0.0
C81 C82 C83 C84 -2.0(5)
C82 C83 C84 C79 0.6(5)
C84 C79 C80 C81 -1.6(5)
C85 C86 C87 C88 0.5(4)
C85 P3 Ru2 C61 23.09(13)
C85 P3 Ru2 C77 159.73(13)
C85 P3 Ru2 C77A 120.5(13)
C85 P3 Ru2 O5 52.81(11)
C85 P3 Ru2 O6 -6.37(11)
C85 P3 Ru2 O6A 20.5(11)
C85 P3 Ru2 O7 -99.57(12)
C85 P3 Ru2 O7A -73.8(7)
C85 P3 Ru2 O8A -128.8(9)
C86 C85 C90 C89 0.2(4)
C86 C85 P3 C91 -79.7(2)
C86 C85 P3 C97 171.2(2)
C86 C85 P3 Ru2 46.7(2)
C86 C87 C88 C89 0.2(4)
C87 C88 C89 C90 -0.8(4)
C88 C89 C90 C85 0.6(4)
C90 C85 C86 C87 -0.7(4)
C90 C85 P3 C91 94.9(2)
C90 C85 P3 C97 -14.3(3)
C90 C85 P3 Ru2 -138.7(2)
C91 C92 C93 C94 -0.1(4)
C91 P3 Ru2 C61 143.26(13)
C91 P3 Ru2 C77 -80.10(13)
C91 P3 Ru2 C77A -119.4(13)
C91 P3 Ru2 O5 172.98(11)
C91 P3 Ru2 O6 113.80(11)
C91 P3 Ru2 O6A 140.7(11)
C91 P3 Ru2 O7 20.60(12)
C91 P3 Ru2 O7A 46.4(7)
C91 P3 Ru2 O8A -8.6(9)
C92 C91 C96 C95 1.3(4)
C92 C91 P3 C85 -6.8(3)
C92 C91 P3 C97 102.1(2)
C92 C91 P3 Ru2 -134.5(2)
C92 C93 C94 C95 0.6(4)
C93 C94 C95 C96 -0.2(4)
C94 C95 C96 C91 -0.8(4)
C96 C91 C92 C93 -0.9(4)
C96 C91 P3 C85 173.1(2)
C96 C91 P3 C97 -78.0(2)
C96 C91 P3 Ru2 45.3(2)
C97 C98 C99 C100 1.0(5)
C97 P3 Ru2 C61 -97.40(13)
C97 P3 Ru2 C77 39.25(13)
C97 P3 Ru2 C77A 0.0(13)
C97 P3 Ru2 O5 -67.68(11)
C97 P3 Ru2 O6 -126.85(11)
C97 P3 Ru2 O6A -100.0(11)
C97 P3 Ru2 O7 139.94(12)
C97 P3 Ru2 O7A 165.7(7)
C97 P3 Ru2 O8A 110.7(9)
C98 C97 C102 C101 0.4(4)
C98 C97 P3 C85 113.9(2)
C98 C97 P3 C91 6.3(3)
C98 C97 P3 Ru2 -118.7(2)
C98 C99 C100 C101 0.9(5)
C99 C100 C101 C102 -2.1(5)
C100 C101 C102 C97 1.5(5)
C102 C97 C98 C99 -1.6(4)
C102 C97 P3 C85 -67.9(2)
C102 C97 P3 C91 -175.5(2)
C102 C97 P3 Ru2 59.5(2)
C103 C104 C105 C106 -0.5(4)
C103 P4 Ru2 C61 16.28(13)
C103 P4 Ru2 C77 -120.39(13)
C103 P4 Ru2 C77A -81.1(13)
C103 P4 Ru2 O5 -13.67(11)
C103 P4 Ru2 O6 45.85(11)
C103 P4 Ru2 O6A 18.8(11)
C103 P4 Ru2 O7 138.94(11)
C103 P4 Ru2 O7A 113.4(7)
C103 P4 Ru2 O8A 167.9(9)
C104 C103 C108 C107 -0.6(4)
C104 C103 P4 C109 -75.5(2)
C104 C103 P4 C115 176.4(2)
C104 C103 P4 Ru2 52.5(2)
C104 C105 C106 C107 0.0(4)
C105 C106 C107 C108 0.3(4)
C106 C107 C108 C103 0.0(4)
C108 C103 C104 C105 0.8(4)
C108 C103 P4 C109 103.6(2)
C108 C103 P4 C115 -4.5(3)
C108 C103 P4 Ru2 -128.4(2)
C109 C110 C111 C112 0.2(5)
C109 P4 Ru2 C61 135.77(13)
C109 P4 Ru2 C77 -0.89(13)
C109 P4 Ru2 C77A 38.4(13)
C109 P4 Ru2 O5 105.82(11)
C109 P4 Ru2 O6 165.34(11)
C109 P4 Ru2 O6A 138.3(11)
C109 P4 Ru2 O7 -101.57(12)
C109 P4 Ru2 O7A -127.2(7)
C109 P4 Ru2 O8A -72.6(9)
C110 C109 C114 C113 -0.8(4)
C110 C109 P4 C103 -178.6(2)
C110 C109 P4 C115 -71.7(2)
C110 C109 P4 Ru2 56.4(2)
C110 C111 C112 C113 -0.9(5)
C111 C112 C113 C114 0.7(4)
C112 C113 C114 C109 0.2(4)
C114 C109 C110 C111 0.6(4)
C114 C109 P4 C103 2.2(3)
C114 C109 P4 C115 109.1(2)
C114 C109 P4 Ru2 -122.8(2)
C115 C120 C119 C118 0.4(4)
C115 C116 C117 C118 0.5(4)
C115 P4 Ru2 C61 -101.00(12)
C115 P4 Ru2 C77 122.34(13)
C115 P4 Ru2 C77A 161.6(13)
C115 P4 Ru2 O5 -130.95(11)
C115 P4 Ru2 O6 -71.43(11)
C115 P4 Ru2 O6A -98.5(11)
C115 P4 Ru2 O7 21.66(11)
C115 P4 Ru2 O7A -3.9(7)
C115 P4 Ru2 O8A 50.6(9)
C116 C115 P4 C103 -83.1(2)
C116 C115 P4 C109 170.2(2)
C116 C115 P4 Ru2 40.0(2)
C116 C117 C118 C119 0.5(4)
C117 C118 C119 C120 -1.0(4)
C119 C120 C115 C116 0.6(4)
C119 C120 C115 P4 -174.2(2)
O5 C61 C62 C63 -12.7(5)
O5 C61 C62 C67 166.4(3)
O5 C61 O6 Ru2 -0.7(3)
O5 C61 Ru2 C77 -8.2(3)
O5 C61 Ru2 C77A -15.3(13)
O5 C61 Ru2 O6 179.3(3)
O5 C61 Ru2 O6A 131(20)
O5 C61 Ru2 O7 169.80(15)
O5 C61 Ru2 O7A 160.8(7)
O5 C61 Ru2 O8A -178.5(18)
O5 C61 Ru2 P3 79.32(17)
O5 C61 Ru2 P4 -98.04(17)
O5A C61A C62A C67A 160(4)
O5A C61A C62A C63A -17(6)
O5A C61A O6A Ru2 1(7)
O6 C61 C62 C63 168.4(3)
O6 C61 C62 C67 -12.5(5)
O6 C61 O5 Ru2 0.7(3)
O6 C61 Ru2 C77 172.54(17)
O6 C61 Ru2 C77A 165.5(13)
O6 C61 Ru2 O5 -179.3(3)
O6 C61 Ru2 O6A -48(19)
O6 C61 Ru2 O7 -9.5(2)
O6 C61 Ru2 O7A -18.5(7)
O6 C61 Ru2 O8A 2.2(18)
O6 C61 Ru2 P3 -99.94(16)
O6 C61 Ru2 P4 82.70(16)
O6A C61A C62A C67A -13(6)
O6A C61A C62A C63A 170(4)
O7 C69 C70 C71 -11.9(4)
O7 C69 C70 C75 171.8(3)
O7A C69A C70A C71A -18(7)
O7A C69A C70A C75A 165(4)
O7A C69A O8A Ru2 4(4)
O8 C69 C70 C71 165.2(3)
O8 C69 C70 C75 -11.1(5)
O8 C69 O7 Ru2 -5.4(4)
O8A C69A C70A C71A 162(4)
O8A C69A C70A C75A -15(5)
O8A C69A O7A Ru2 -3(4)
P3 C85 C86 C87 174.0(2)
P3 C85 C90 C89 -174.3(2)
P3 C91 C92 C93 179.0(2)
P3 C91 C96 C95 -178.6(2)
P3 C97 C98 C99 176.6(2)
P3 C97 C102 C101 -177.8(2)
P4 C103 C104 C105 180.0(2)
P4 C103 C108 C107 -179.7(2)
P4 C109 C110 C111 -178.6(2)
P4 C109 C114 C113 178.4(2)
P4 C115 C116 C117 173.9(2)
